data_1505474
loop_
_publ_author_name
'Lee, Jae Han'
'Park, Jaejoon'
'Lah, Myoung Soo'
'Chin, Jik'
'Hong, Jong-In'

_publ_section_title
;
 High-affinity pyrophosphate receptor by a synergistic effect between
 metal coordination and hydrogen bonding in water.
;
_journal_issue 19
_journal_name_full 'Organic letters'
_journal_page_first 3729
_journal_page_last 3731
_journal_paper_doi 10.1021/ol071306e
_journal_volume 9
_journal_year 2007
_chemical_formula_sum 'C144 H190 Li N39 Na2 O48 P6 Zn6'
_chemical_formula_weight 3866.31
_chemical_name_systematic
;
 ?
;
_space_group_IT_number 2
_symmetry_cell_setting triclinic
_symmetry_space_group_name_Hall '-P 1'
_symmetry_space_group_name_H-M 'P -1'
_atom_sites_solution_hydrogens geom
_atom_sites_solution_primary direct
_atom_sites_solution_secondary difmap
_audit_creation_method SHELXL-97
_cell_angle_alpha 112.829(2)
_cell_angle_beta 99.283(2)
_cell_angle_gamma 104.036(2)
_cell_formula_units_Z 2
_cell_length_a 15.0131(14)
_cell_length_b 24.929(2)
_cell_length_c 27.333(3)
_cell_measurement_reflns_used 6856
_cell_measurement_temperature 173(2)
_cell_measurement_theta_max 25.00
_cell_measurement_theta_min 2.292
_cell_volume 8765.8(15)
_computing_cell_refinement 'Bruker SAINT'
_computing_data_collection 'Bruker SMART'
_computing_data_reduction 'Bruker SAINT'
_computing_molecular_graphics ORTEP3
_computing_publication_material WinGX
_computing_structure_refinement 'Bruker SHELXTL'
_computing_structure_solution 'Bruker SHELXTL'
_diffrn_ambient_temperature 173(2)
_diffrn_measured_fraction_theta_full 0.980
_diffrn_measured_fraction_theta_max 0.980
_diffrn_measurement_device_type 'CCD area detector'
_diffrn_measurement_method 'omega scans'
_diffrn_radiation_monochromator graphite
_diffrn_radiation_source 'fine-focus sealed tube'
_diffrn_radiation_type MoK\a
_diffrn_radiation_wavelength 0.71073
_diffrn_reflns_av_R_equivalents 0.0229
_diffrn_reflns_av_sigmaI/netI 0.0528
_diffrn_reflns_limit_h_max 17
_diffrn_reflns_limit_h_min -16
_diffrn_reflns_limit_k_max 28
_diffrn_reflns_limit_k_min -29
_diffrn_reflns_limit_l_max 32
_diffrn_reflns_limit_l_min -27
_diffrn_reflns_number 44344
_diffrn_reflns_theta_full 25.00
_diffrn_reflns_theta_max 25.00
_diffrn_reflns_theta_min 1.45
_exptl_absorpt_coefficient_mu 0.957
_exptl_absorpt_correction_T_max 0.7007
_exptl_absorpt_correction_T_min 0.4478
_exptl_absorpt_correction_type multi-scan
_exptl_absorpt_process_details 'Bruker SADABS'
_exptl_crystal_colour colorless
_exptl_crystal_density_diffrn 1.465
_exptl_crystal_density_method 'not measured'
_exptl_crystal_description block
_exptl_crystal_F_000 4012
_exptl_crystal_size_max 1.00
_exptl_crystal_size_mid 0.50
_exptl_crystal_size_min 0.40
_refine_diff_density_max 1.771
_refine_diff_density_min -2.169
_refine_diff_density_rms 0.144
_refine_ls_extinction_method none
_refine_ls_goodness_of_fit_ref 1.023
_refine_ls_hydrogen_treatment mixed
_refine_ls_matrix_type full
_refine_ls_number_parameters 1992
_refine_ls_number_reflns 30283
_refine_ls_number_restraints 6
_refine_ls_restrained_S_all 1.024
_refine_ls_R_factor_all 0.1318
_refine_ls_R_factor_gt 0.0921
_refine_ls_shift/su_max 0.001
_refine_ls_shift/su_mean 0.000
_refine_ls_structure_factor_coef Fsqd
_refine_ls_weighting_details 'calc w=1/[\s^2^(Fo^2^)+(0.1259P)^2^+76.7335P] where P=(Fo^2^+2Fc^2^)/3'
_refine_ls_weighting_scheme calc
_refine_ls_wR_factor_gt 0.2500
_refine_ls_wR_factor_ref 0.2860
_reflns_number_gt 19778
_reflns_number_total 30283
_reflns_threshold_expression >2sigma(I)
_cod_data_source_file ol071306e-file001.cif
_cod_data_source_block o5_38tr
_cod_depositor_comments
;
The following automatic conversions were performed:

'_exptl_absorpt_correction_type' value 'Multi-scan' changed to
'multi-scan' according to
/home/saulius/struct/CIF-dictionaries/cif_core.dic dictionary named
'cif_core.dic' version 2.4.1 from 2010-06-29.

Automatic conversion script
Id: cif_fix_values 1715 2011-07-08 13:25:40Z adriana 
;
_cod_original_cell_volume 8765.9(14)
_cod_original_sg_symbol_H-M P-1
_cod_database_code 1505474

loop_
_symmetry_equiv_pos_as_xyz
'x, y, z'
'-x, -y, -z'

loop_
_atom_site_label
_atom_site_type_symbol
_atom_site_fract_x
_atom_site_fract_y
_atom_site_fract_z
_atom_site_U_iso_or_equiv
_atom_site_adp_type
_atom_site_occupancy
_atom_site_symmetry_multiplicity
_atom_site_calc_flag
_atom_site_refinement_flags
_atom_site_disorder_assembly
_atom_site_disorder_group
Zn1A Zn 0.97201(6) 0.30609(4) -0.02575(4) 0.0334(2) Uani 1 1 d . . .
Zn2A Zn 1.00516(6) 0.16883(4) -0.02327(3) 0.0309(2) Uani 1 1 d . . .
P1A P 1.12658(16) 0.30694(12) 0.06709(8) 0.0413(6) Uani 1 1 d . . .
P2A P 0.92631(17) 0.25815(11) 0.06181(9) 0.0484(7) Uani 1 1 d . . .
O1A O 0.9707(4) 0.2169(2) -0.0655(2) 0.0289(11) Uani 1 1 d . . .
O2A O 0.5957(4) 0.0644(3) -0.0826(2) 0.0447(15) Uani 1 1 d . . .
O3A O 0.9503(5) 0.0614(4) 0.1233(3) 0.064(2) Uani 1 1 d . . .
O4A O 1.3342(4) 0.3550(3) -0.0723(2) 0.0481(16) Uani 1 1 d . . .
O5A O 1.1604(5) 0.5586(3) 0.1240(3) 0.065(2) Uani 1 1 d . . .
O6A O 1.1275(4) 0.2436(3) 0.0314(2) 0.0431(15) Uani 1 1 d . . .
O7A O 1.1013(4) 0.3390(3) 0.0317(2) 0.0350(13) Uani 1 1 d . . .
O8A O 0.8934(4) 0.2832(3) 0.0233(2) 0.0444(15) Uani 1 1 d . . .
O9A O 0.9231(4) 0.1906(3) 0.0295(2) 0.0377(13) Uani 1 1 d . . .
O10A O 1.2131(4) 0.3477(3) 0.1154(2) 0.0539(19) Uani 1 1 d . . .
O11A O 1.0381(4) 0.2981(3) 0.0943(2) 0.058(2) Uani 1 1 d . . .
O12A O 0.8791(5) 0.2653(3) 0.1070(3) 0.080(3) Uani 1 1 d . . .
N1A N 0.7578(4) 0.1043(3) -0.0531(2) 0.0294(14) Uani 1 1 d . . .
H1A H 0.8058 0.1334 -0.0248 0.035 Uiso 1 1 calc R . .
N2A N 0.8795(4) 0.0820(3) -0.0899(2) 0.0249(13) Uani 1 1 d . . .
N3A N 0.9699(5) 0.1091(4) 0.0672(3) 0.0468(19) Uani 1 1 d . . .
H3A H 0.9454 0.1310 0.0539 0.056 Uiso 1 1 calc R . .
N4A N 1.0673(5) 0.1136(4) 0.0115(3) 0.0424(18) Uani 1 1 d . . .
N5A N 1.0753(4) 0.1274(3) -0.0824(3) 0.0304(14) Uani 1 1 d . . .
N6A N 1.1964(4) 0.3448(3) -0.0463(2) 0.0288(14) Uani 1 1 d . . .
H6A H 1.1731 0.3423 -0.0194 0.035 Uiso 1 1 calc R . .
N7A N 1.0414(4) 0.3306(3) -0.0880(2) 0.0269(14) Uani 1 1 d . . .
N8A N 1.0891(5) 0.4555(3) 0.0660(3) 0.051(2) Uani 1 1 d . . .
H8A H 1.1014 0.4207 0.0531 0.061 Uiso 1 1 calc R . .
N9A N 0.9404(5) 0.3940(3) 0.0051(3) 0.050(2) Uani 1 1 d . . .
N10A N 0.8493(5) 0.2885(3) -0.0900(3) 0.0391(18) Uani 1 1 d . . .
C1A C 0.6660(6) 0.1517(4) 0.0056(4) 0.048(2) Uani 1 1 d . . .
C2A C 0.6684(5) 0.1020(4) -0.0476(3) 0.0277(16) Uani 1 1 d . . .
C3A C 0.7830(5) 0.0667(3) -0.0975(3) 0.0245(15) Uani 1 1 d . . .
C4A C 0.7167(6) 0.0183(3) -0.1445(3) 0.0273(16) Uani 1 1 d . . .
H4A H 0.6502 0.0078 -0.1475 0.033 Uiso 1 1 calc R . .
C5A C 0.7489(6) -0.0144(3) -0.1869(3) 0.0311(17) Uani 1 1 d . . .
H5A H 0.7047 -0.0476 -0.2200 0.037 Uiso 1 1 calc R . .
C6A C 0.8471(6) 0.0014(3) -0.1812(3) 0.0303(17) Uani 1 1 d . . .
H6A1 H 0.8707 -0.0202 -0.2105 0.036 Uiso 1 1 calc R . .
C7A C 0.9097(5) 0.0495(3) -0.1316(3) 0.0266(16) Uani 1 1 d . . .
C8A C 1.0179(5) 0.0627(4) -0.1207(3) 0.0336(18) Uani 1 1 d . . .
H8A1 H 1.0359 0.0357 -0.1052 0.040 Uiso 1 1 calc R . .
H8A2 H 1.0335 0.0520 -0.1564 0.040 Uiso 1 1 calc R . .
C9A C 0.8532(7) 0.1234(6) 0.1175(4) 0.060(3) Uani 1 1 d . . .
C10A C 0.9290(7) 0.0945(5) 0.1043(4) 0.052(3) Uani 1 1 d . . .
C11A C 1.0444(6) 0.0935(5) 0.0483(4) 0.048(2) Uani 1 1 d . . .
C12A C 1.0931(7) 0.0584(6) 0.0648(4) 0.060(3) Uani 1 1 d . . .
H12A H 1.0754 0.0433 0.0901 0.072 Uiso 1 1 calc R . .
C13A C 1.1662(7) 0.0471(6) 0.0432(5) 0.067(3) Uani 1 1 d . . .
H13A H 1.2008 0.0244 0.0541 0.080 Uiso 1 1 calc R . .
C14A C 1.1910(7) 0.0682(6) 0.0054(5) 0.065(3) Uani 1 1 d . . .
H14A H 1.2406 0.0591 -0.0104 0.078 Uiso 1 1 calc R . .
C15A C 1.1415(6) 0.1027(5) -0.0087(4) 0.045(2) Uani 1 1 d . . .
C16A C 1.1645(6) 0.1298(5) -0.0475(4) 0.041(2) Uani 1 1 d . . .
H16A H 1.2077 0.1732 -0.0259 0.049 Uiso 1 1 calc R . .
H16B H 1.1981 0.1063 -0.0716 0.049 Uiso 1 1 calc R . .
C17A C 1.0979(5) 0.1640(4) -0.1134(3) 0.0308(17) Uani 1 1 d . . .
H17A H 1.1368 0.1472 -0.1375 0.037 Uiso 1 1 calc R . .
H17B H 1.1361 0.2074 -0.0869 0.037 Uiso 1 1 calc R . .
C18A C 0.9472(5) 0.1902(3) -0.1210(3) 0.0243(15) Uani 1 1 d . . .
C19A C 1.0063(5) 0.1622(3) -0.1488(3) 0.0249(15) Uani 1 1 d . . .
C20A C 0.9801(6) 0.1340(4) -0.2059(3) 0.0324(18) Uani 1 1 d . . .
H20A H 1.0198 0.1143 -0.2247 0.039 Uiso 1 1 calc R . .
C21A C 0.8956(7) 0.1339(4) -0.2367(3) 0.044(2) Uani 1 1 d . . .
H21A H 0.8788 0.1150 -0.2760 0.052 Uiso 1 1 calc R . .
C22A C 0.8375(6) 0.1614(4) -0.2097(3) 0.0360(19) Uani 1 1 d . . .
H22A H 0.7801 0.1612 -0.2304 0.043 Uiso 1 1 calc R . .
C23A C 0.8622(5) 0.1894(3) -0.1523(3) 0.0278(16) Uani 1 1 d . . .
C24A C 0.8008(6) 0.2207(4) -0.1217(3) 0.039(2) Uani 1 1 d . . .
H24A H 0.7401 0.2121 -0.1485 0.047 Uiso 1 1 calc R . .
H24B H 0.7847 0.2035 -0.0959 0.047 Uiso 1 1 calc R . .
C25A C 1.3388(6) 0.3515(5) 0.0145(4) 0.051(2) Uani 1 1 d . . .
C26A C 1.2926(6) 0.3515(4) -0.0392(3) 0.0321(17) Uani 1 1 d . . .
C27A C 1.1325(5) 0.3415(3) -0.0910(3) 0.0235(15) Uani 1 1 d . . .
C28A C 1.1589(6) 0.3489(3) -0.1354(3) 0.0344(18) Uani 1 1 d . . .
H28A H 1.2237 0.3582 -0.1362 0.041 Uiso 1 1 calc R . .
C29A C 1.0859(7) 0.3420(4) -0.1785(3) 0.040(2) Uani 1 1 d . . .
H29A H 1.1014 0.3467 -0.2093 0.048 Uiso 1 1 calc R . .
C30A C 0.9934(7) 0.3286(4) -0.1772(3) 0.041(2) Uani 1 1 d . . .
H30A H 0.9435 0.3223 -0.2073 0.049 Uiso 1 1 calc R . .
C31A C 0.9742(6) 0.3246(3) -0.1310(3) 0.0328(18) Uani 1 1 d . . .
C32A C 0.8740(6) 0.3162(4) -0.1270(4) 0.044(2) Uani 1 1 d . . .
H32A H 0.8650 0.3570 -0.1136 0.053 Uiso 1 1 calc R . .
H32B H 0.8290 0.2896 -0.1645 0.053 Uiso 1 1 calc R . .
C33A C 1.2540(7) 0.4916(5) 0.1198(4) 0.062(3) Uani 1 1 d . . .
C34A C 1.1639(7) 0.5059(4) 0.1052(4) 0.053(3) Uani 1 1 d . . .
C35A C 0.9963(6) 0.4517(4) 0.0437(4) 0.055(3) Uani 1 1 d . . .
C36A C 0.9619(7) 0.5018(4) 0.0591(4) 0.065(3) Uani 1 1 d . . .
H36A H 1.0026 0.5422 0.0855 0.079 Uiso 1 1 calc R . .
C37A C 0.8672(7) 0.4906(4) 0.0344(5) 0.071(4) Uani 1 1 d . . .
H37A H 0.8418 0.5235 0.0445 0.085 Uiso 1 1 calc R . .
C38A C 0.8085(7) 0.4315(4) -0.0051(5) 0.074(4) Uani 1 1 d . . .
H38A H 0.7435 0.4236 -0.0226 0.089 Uiso 1 1 calc R . .
C39A C 0.8476(7) 0.3844(4) -0.0182(4) 0.057(3) Uani 1 1 d . . .
C40A C 0.7889(6) 0.3175(4) -0.0583(4) 0.059(3) Uani 1 1 d . . .
H40A H 0.7659 0.2948 -0.0375 0.071 Uiso 1 1 calc R . .
H40B H 0.7325 0.3158 -0.0839 0.071 Uiso 1 1 calc R . .
Zn1B Zn 0.64024(6) 0.97007(3) 0.31136(3) 0.01789(19) Uani 1 1 d . . .
Zn2B Zn 0.66794(6) 0.82794(3) 0.30525(3) 0.0208(2) Uani 1 1 d . . .
P1B P 0.61004(12) 0.92171(8) 0.40078(7) 0.0164(4) Uani 1 1 d . . .
P2B P 0.80437(12) 0.96360(8) 0.39377(7) 0.0187(4) Uani 1 1 d . A .
O1B O 0.6311(3) 0.8792(2) 0.26727(18) 0.0212(10) Uani 1 1 d . . .
O2B O 0.6261(5) 0.7238(3) 0.4540(2) 0.0454(16) Uani 1 1 d . . .
O3B O 0.2589(4) 0.7426(3) 0.2619(3) 0.0502(16) Uani 1 1 d . . .
O4B O 0.8383(5) 1.2227(2) 0.4608(3) 0.0519(18) Uani 1 1 d . . .
O5B O 0.9883(4) 1.0241(3) 0.2505(2) 0.0419(14) Uani 1 1 d . . .
O6B O 0.5755(3) 0.95156(19) 0.36660(17) 0.0166(9) Uiso 1 1 d . . .
O7B O 0.7755(3) 0.9997(2) 0.36324(19) 0.0217(10) Uani 1 1 d . . .
O8B O 0.7980(3) 0.8991(2) 0.3533(2) 0.0255(11) Uani 1 1 d . . .
O9B O 0.5980(3) 0.8529(2) 0.36375(19) 0.0222(10) Uani 1 1 d . . .
O10B O 0.5715(3) 0.9294(2) 0.44914(18) 0.0233(11) Uani 1 1 d . . .
O11B O 0.7249(3) 0.9557(2) 0.42710(17) 0.0184(10) Uani 1 1 d . A .
O12B O 0.8967(3) 0.9998(2) 0.4384(2) 0.0284(11) Uani 1 1 d . A .
N1B N 0.6387(4) 0.7681(3) 0.3955(2) 0.0242(13) Uani 1 1 d . . .
H1B H 0.6137 0.7905 0.3830 0.029 Uiso 1 1 calc R . .
N2B N 0.7275(4) 0.7692(2) 0.3349(2) 0.0223(13) Uani 1 1 d . . .
N3B N 0.4226(5) 0.7732(3) 0.2868(3) 0.0307(14) Uani 1 1 d . . .
H3B H 0.4740 0.8008 0.3136 0.037 Uiso 1 1 calc R . .
N4B N 0.5330(4) 0.7435(3) 0.2429(2) 0.0234(13) Uani 1 1 d . . .
N5B N 0.7243(4) 0.7820(2) 0.2402(2) 0.0210(12) Uani 1 1 d . . .
N6B N 0.7634(4) 1.1198(3) 0.4041(2) 0.0271(14) Uani 1 1 d . . .
H6B H 0.7744 1.0846 0.3902 0.033 Uiso 1 1 calc R . .
N7B N 0.6110(4) 1.0602(3) 0.3475(2) 0.0184(12) Uani 1 1 d . . .
N8B N 0.8543(4) 1.0068(3) 0.2797(2) 0.0284(14) Uani 1 1 d . . .
H8B H 0.8351 1.0032 0.3074 0.034 Uiso 1 1 calc R . .
N9B N 0.6963(4) 0.9931(2) 0.2450(2) 0.0185(12) Uani 1 1 d . . .
N10B N 0.5101(4) 0.9546(2) 0.2533(2) 0.0146(11) Uani 1 1 d . . .
C1B C 0.5278(7) 0.7860(4) 0.4500(4) 0.041(2) Uani 1 1 d . . .
C2B C 0.6028(6) 0.7561(3) 0.4344(3) 0.0309(17) Uani 1 1 d . . .
C3B C 0.7089(5) 0.7501(3) 0.3731(3) 0.0253(16) Uani 1 1 d . . .
C4B C 0.7592(6) 0.7155(3) 0.3887(3) 0.0310(17) Uani 1 1 d . . .
H4B H 0.7456 0.7021 0.4157 0.037 Uiso 1 1 calc R . .
C5B C 0.8279(6) 0.7020(3) 0.3639(3) 0.0342(19) Uani 1 1 d . . .
H5B H 0.8629 0.6788 0.3737 0.041 Uiso 1 1 calc R . .
C6B C 0.8474(6) 0.7215(3) 0.3244(3) 0.0300(17) Uani 1 1 d . . .
H6B1 H 0.8946 0.7115 0.3067 0.036 Uiso 1 1 calc R . .
C7B C 0.7964(5) 0.7560(3) 0.3116(3) 0.0232(15) Uani 1 1 d . . .
C8B C 0.8146(5) 0.7817(3) 0.2712(3) 0.0252(15) Uani 1 1 d . . .
H8B1 H 0.8607 0.8244 0.2916 0.030 Uiso 1 1 calc R . .
H8B2 H 0.8431 0.7563 0.2449 0.030 Uiso 1 1 calc R . .
C9B C 0.3439(6) 0.8292(5) 0.3503(4) 0.055(3) Uani 1 1 d . . .
C10B C 0.3362(6) 0.7766(4) 0.2958(3) 0.0370(19) Uani 1 1 d . . .
C11B C 0.4391(5) 0.7318(3) 0.2407(3) 0.0237(15) Uani 1 1 d . . .
C12B C 0.3673(6) 0.6826(4) 0.1962(3) 0.0353(18) Uani 1 1 d . . .
H12B H 0.3020 0.6738 0.1961 0.042 Uiso 1 1 calc R . .
C13B C 0.3943(6) 0.6470(4) 0.1521(4) 0.042(2) Uani 1 1 d . . .
H13B H 0.3468 0.6132 0.1208 0.051 Uiso 1 1 calc R . .
C14B C 0.4895(6) 0.6598(4) 0.1530(4) 0.0366(19) Uani 1 1 d . . .
H14B H 0.5081 0.6361 0.1222 0.044 Uiso 1 1 calc R . .
C15B C 0.5560(5) 0.7075(3) 0.1991(3) 0.0238(15) Uani 1 1 d . . .
C16B C 0.6608(5) 0.7177(3) 0.2027(3) 0.0240(15) Uani 1 1 d . . .
H16C H 0.6812 0.6895 0.2157 0.029 Uiso 1 1 calc R . .
H16D H 0.6687 0.7069 0.1651 0.029 Uiso 1 1 calc R . .
C17B C 0.7424(5) 0.8184(3) 0.2087(3) 0.0259(16) Uani 1 1 d . . .
H17C H 0.7746 0.7994 0.1810 0.031 Uiso 1 1 calc R . .
H17D H 0.7858 0.8609 0.2343 0.031 Uiso 1 1 calc R . .
C18B C 0.5976(5) 0.8518(3) 0.2117(3) 0.0231(15) Uani 1 1 d . . .
C19B C 0.6499(5) 0.8210(3) 0.1794(3) 0.0258(16) Uani 1 1 d . . .
C20B C 0.6162(6) 0.7936(4) 0.1223(3) 0.0323(18) Uani 1 1 d . . .
H20B H 0.6520 0.7731 0.1006 0.039 Uiso 1 1 calc R . .
C21B C 0.5303(6) 0.7957(4) 0.0962(3) 0.038(2) Uani 1 1 d . . .
H21B H 0.5074 0.7767 0.0569 0.046 Uiso 1 1 calc R . .
C22B C 0.4784(6) 0.8258(3) 0.1280(3) 0.0295(17) Uani 1 1 d . . .
H22B H 0.4198 0.8273 0.1103 0.035 Uiso 1 1 calc R . .
C23B C 0.5111(5) 0.8540(3) 0.1858(3) 0.0229(15) Uani 1 1 d . . .
C24B C 0.4570(5) 0.8869(3) 0.2214(3) 0.0207(14) Uani 1 1 d . . .
H24C H 0.3941 0.8802 0.1977 0.025 Uiso 1 1 calc R . .
H24D H 0.4451 0.8694 0.2475 0.025 Uiso 1 1 calc R . .
C25B C 0.9309(7) 1.1552(4) 0.4562(4) 0.050(3) Uani 1 1 d . . .
C26B C 0.8396(6) 1.1698(4) 0.4415(3) 0.038(2) Uani 1 1 d . . .
C27B C 0.6700(5) 1.1175(3) 0.3851(3) 0.0242(15) Uani 1 1 d . . .
C28B C 0.6377(6) 1.1678(4) 0.4023(3) 0.0315(17) Uani 1 1 d . . .
H28B H 0.6802 1.2078 0.4284 0.038 Uiso 1 1 calc R . .
C29B C 0.5421(6) 1.1582(4) 0.3804(3) 0.0323(18) Uani 1 1 d . . .
H29B H 0.5185 1.1918 0.3914 0.039 Uiso 1 1 calc R . .
C30B C 0.4809(5) 1.0994(4) 0.3424(3) 0.0272(16) Uani 1 1 d . . .
H30B H 0.4152 1.0923 0.3272 0.033 Uiso 1 1 calc R . .
C31B C 0.5176(5) 1.0513(3) 0.3271(2) 0.0199(14) Uani 1 1 d . . .
C32B C 0.4559(5) 0.9859(3) 0.2878(3) 0.0197(14) Uani 1 1 d . . .
H32C H 0.4341 0.9635 0.3091 0.024 Uiso 1 1 calc R . .
H32D H 0.3986 0.9857 0.2640 0.024 Uiso 1 1 calc R . .
C33B C 1.0058(6) 1.0185(5) 0.3361(4) 0.050(2) Uani 1 1 d . . .
C34B C 0.9503(5) 1.0171(4) 0.2843(3) 0.0295(17) Uani 1 1 d . . .
C35B C 0.7842(5) 1.0016(3) 0.2367(3) 0.0213(14) Uani 1 1 d . . .
C36B C 0.8022(5) 1.0053(3) 0.1897(3) 0.0275(16) Uani 1 1 d . . .
H36B H 0.8654 1.0131 0.1861 0.033 Uiso 1 1 calc R . .
C37B C 0.7276(5) 0.9976(4) 0.1483(3) 0.0319(18) Uani 1 1 d . . .
H37B H 0.7387 1.0001 0.1159 0.038 Uiso 1 1 calc R . .
C38B C 0.6356(5) 0.9860(3) 0.1544(3) 0.0241(15) Uani 1 1 d . . .
H38B H 0.5822 0.9787 0.1258 0.029 Uiso 1 1 calc R . .
C39B C 0.6244(4) 0.9854(3) 0.2042(3) 0.0159(13) Uani 1 1 d . . .
C40B C 0.5291(5) 0.9819(3) 0.2147(3) 0.0164(13) Uiso 1 1 d . . .
H40C H 0.5251 1.0240 0.2302 0.020 Uiso 1 1 calc R . .
H40D H 0.4784 0.9568 0.1789 0.020 Uiso 1 1 calc R . .
Zn1C Zn 0.69509(6) 0.35541(3) 0.35968(3) 0.0199(2) Uani 1 1 d . . .
Zn2C Zn 0.66347(6) 0.49306(3) 0.35685(3) 0.0199(2) Uani 1 1 d . . .
P1C P 0.53844(15) 0.35545(9) 0.26826(8) 0.0297(5) Uani 1 1 d . . .
P2C P 0.73600(16) 0.40180(8) 0.26987(8) 0.0291(5) Uani 1 1 d . B .
O1C O 0.7001(3) 0.4455(2) 0.39952(18) 0.0227(10) Uani 1 1 d . . .
O2C O 0.4982(5) 0.1026(2) 0.2144(2) 0.0428(15) Uani 1 1 d . . .
O3C O 0.3383(5) 0.3135(4) 0.4128(3) 0.074(2) Uani 1 1 d . . .
O4C O 0.7060(5) 0.5942(3) 0.2050(2) 0.0425(15) Uani 1 1 d . . .
O5C O 1.0711(4) 0.5979(4) 0.4094(3) 0.0622(19) Uani 1 1 d . . .
O6C O 0.5648(3) 0.3231(2) 0.30405(19) 0.0234(10) Uani 1 1 d . . .
O7C O 0.5404(4) 0.4196(2) 0.3043(2) 0.0329(12) Uani 1 1 d . . .
O8C O 0.7414(3) 0.46918(19) 0.30209(18) 0.0220(10) Uani 1 1 d . . .
O9C O 0.7699(4) 0.3761(2) 0.3080(2) 0.0332(13) Uani 1 1 d . . .
O10C O 0.4514(4) 0.3144(3) 0.2203(2) 0.0515(18) Uani 1 1 d . . .
O11C O 0.6243(4) 0.3627(2) 0.2392(2) 0.0363(14) Uani 1 1 d . B .
O12C O 0.7805(5) 0.3933(2) 0.2237(3) 0.056(2) Uani 1 1 d . B .
N1C N 0.5726(4) 0.2058(2) 0.2707(2) 0.0250(13) Uani 1 1 d . . .
H1C H 0.5612 0.2410 0.2831 0.030 Uiso 1 1 calc R . .
N2C N 0.7234(4) 0.2659(3) 0.3288(3) 0.0260(13) Uani 1 1 d . . .
N3C N 0.4739(5) 0.3202(3) 0.3844(3) 0.0333(15) Uani 1 1 d . . .
H3C H 0.4953 0.3195 0.3561 0.040 Uiso 1 1 calc R . .
N4C N 0.6290(4) 0.3347(3) 0.4247(2) 0.0256(13) Uani 1 1 d . . .
N5C N 0.8204(5) 0.3735(3) 0.4225(3) 0.0338(16) Uani 1 1 d . . .
N6C N 0.6907(4) 0.5491(3) 0.2632(2) 0.0270(14) Uani 1 1 d . . .
H6C H 0.7156 0.5273 0.2765 0.032 Uiso 1 1 calc R . .
N7C N 0.5991(4) 0.5478(3) 0.3221(3) 0.0262(13) Uani 1 1 d . . .
N8C N 0.9083(4) 0.5561(3) 0.3823(3) 0.0307(14) Uani 1 1 d . . .
H8C H 0.8598 0.5254 0.3555 0.037 Uiso 1 1 calc R . .
N9C N 0.7895(4) 0.5806(2) 0.4205(2) 0.0237(13) Uani 1 1 d . . .
N10C N 0.5958(5) 0.5363(3) 0.4166(3) 0.0324(15) Uani 1 1 d . . .
C1C C 0.4066(6) 0.1694(3) 0.2182(4) 0.040(2) Uani 1 1 d . . .
C2C C 0.4967(6) 0.1552(3) 0.2333(3) 0.0311(17) Uani 1 1 d . . .
C3C C 0.6658(5) 0.2092(3) 0.2919(3) 0.0267(16) Uani 1 1 d . . .
C4C C 0.6982(6) 0.1586(3) 0.2759(3) 0.0346(19) Uani 1 1 d . . .
H4C H 0.6563 0.1185 0.2496 0.041 Uiso 1 1 calc R . .
C5C C 0.7935(6) 0.1688(4) 0.2995(4) 0.043(2) Uani 1 1 d . . .
H5C H 0.8177 0.1354 0.2895 0.052 Uiso 1 1 calc R . .
C6C C 0.8539(7) 0.2280(4) 0.3380(4) 0.045(2) Uani 1 1 d . . .
H6C1 H 0.9190 0.2356 0.3551 0.054 Uiso 1 1 calc R . .
C7C C 0.8159(6) 0.2753(3) 0.3504(4) 0.0345(18) Uani 1 1 d . . .
C8C C 0.8765(6) 0.3418(3) 0.3901(4) 0.040(2) Uani 1 1 d . . .
H8C1 H 0.9326 0.3426 0.4154 0.048 Uiso 1 1 calc R . .
H8C2 H 0.9004 0.3637 0.3689 0.048 Uiso 1 1 calc R . .
C9C C 0.3282(7) 0.3100(6) 0.3229(5) 0.068(3) Uani 1 1 d . . .
C10C C 0.3784(7) 0.3142(4) 0.3780(4) 0.049(2) Uani 1 1 d . . .
C11C C 0.5395(6) 0.3273(3) 0.4298(3) 0.0330(18) Uani 1 1 d . . .
C12C C 0.5155(8) 0.3257(4) 0.4766(4) 0.050(3) Uani 1 1 d . . .
H12C H 0.4514 0.3180 0.4787 0.060 Uiso 1 1 calc R . .
C13C C 0.5913(10) 0.3359(5) 0.5205(4) 0.068(4) Uani 1 1 d . . .
H13C H 0.5784 0.3364 0.5535 0.081 Uiso 1 1 calc R . .
C14C C 0.6830(9) 0.3452(4) 0.5168(3) 0.054(3) Uani 1 1 d . . .
H14C H 0.7339 0.3523 0.5467 0.065 Uiso 1 1 calc R . .
C15C C 0.6991(6) 0.3439(4) 0.4677(3) 0.036(2) Uani 1 1 d . . .
C16C C 0.7966(6) 0.3475(4) 0.4606(3) 0.040(2) Uani 1 1 d . . .
H16E H 0.8447 0.3732 0.4973 0.048 Uiso 1 1 calc R . .
H16F H 0.8012 0.3055 0.4467 0.048 Uiso 1 1 calc R . .
C17C C 0.8713(6) 0.4409(3) 0.4527(4) 0.046(2) Uani 1 1 d . . .
H17E H 0.8860 0.4570 0.4260 0.055 Uiso 1 1 calc R . .
H17F H 0.9327 0.4492 0.4787 0.055 Uiso 1 1 calc R . .
C18C C 0.7282(6) 0.4738(3) 0.4548(3) 0.0313(18) Uani 1 1 d . . .
C19C C 0.8129(7) 0.4739(3) 0.4843(3) 0.041(2) Uani 1 1 d . . .
C20C C 0.8409(10) 0.5042(4) 0.5424(4) 0.072(4) Uani 1 1 d . . .
H20C H 0.8986 0.5047 0.5630 0.087 Uiso 1 1 calc R . .
C21C C 0.7833(12) 0.5336(5) 0.5694(4) 0.095(5) Uani 1 1 d . . .
H21C H 0.8023 0.5546 0.6088 0.114 Uiso 1 1 calc R . .
C22C C 0.6999(10) 0.5329(4) 0.5403(4) 0.069(4) Uani 1 1 d . . .
H22C H 0.6617 0.5534 0.5598 0.083 Uiso 1 1 calc R . .
C23C C 0.6695(7) 0.5030(4) 0.4829(3) 0.041(2) Uani 1 1 d . . .
C24C C 0.5769(7) 0.5006(4) 0.4492(4) 0.043(2) Uani 1 1 d . . .
H24E H 0.5382 0.4570 0.4235 0.051 Uiso 1 1 calc R . .
H24F H 0.5397 0.5179 0.4743 0.051 Uiso 1 1 calc R . .
C25C C 0.8033(7) 0.5316(4) 0.2098(4) 0.041(2) Uani 1 1 d . . .
C26C C 0.7280(6) 0.5616(3) 0.2246(3) 0.0309(17) Uani 1 1 d . . .
C27C C 0.6186(5) 0.5668(3) 0.2837(3) 0.0276(16) Uani 1 1 d . . .
C28C C 0.5675(6) 0.6000(3) 0.2667(4) 0.038(2) Uani 1 1 d . . .
H28C H 0.5822 0.6132 0.2398 0.045 Uiso 1 1 calc R . .
C29C C 0.4961(6) 0.6128(4) 0.2898(4) 0.041(2) Uani 1 1 d . . .
H29C H 0.4616 0.6360 0.2797 0.049 Uiso 1 1 calc R . .
C30C C 0.4743(6) 0.5920(4) 0.3280(4) 0.044(2) Uani 1 1 d . . .
H30C H 0.4244 0.6001 0.3439 0.053 Uiso 1 1 calc R . .
C31C C 0.5270(6) 0.5591(4) 0.3426(4) 0.0339(18) Uani 1 1 d . . .
C32C C 0.5055(6) 0.5326(4) 0.3826(4) 0.0365(19) Uani 1 1 d . . .
H32E H 0.4722 0.5561 0.4069 0.044 Uiso 1 1 calc R . .
H32F H 0.4629 0.4890 0.3617 0.044 Uiso 1 1 calc R . .
C33C C 0.9973(7) 0.5054(5) 0.3239(5) 0.061(3) Uani 1 1 d . . .
C34C C 0.9975(6) 0.5581(4) 0.3757(4) 0.039(2) Uani 1 1 d . . .
C35C C 0.8848(6) 0.5963(3) 0.4257(3) 0.0302(17) Uani 1 1 d . . .
C36C C 0.9510(7) 0.6487(4) 0.4706(4) 0.049(2) Uani 1 1 d . . .
H36C H 1.0171 0.6604 0.4725 0.058 Uiso 1 1 calc R . .
C37C C 0.9184(9) 0.6831(4) 0.5121(4) 0.063(3) Uani 1 1 d . . .
H37C H 0.9628 0.7185 0.5436 0.076 Uiso 1 1 calc R . .
C38C C 0.8222(8) 0.6669(4) 0.5086(3) 0.055(3) Uani 1 1 d . . .
H38C H 0.7992 0.6903 0.5373 0.066 Uiso 1 1 calc R . .
C39C C 0.7603(6) 0.6154(3) 0.4617(3) 0.0335(19) Uani 1 1 d . . .
C40C C 0.6542(6) 0.6015(3) 0.4537(3) 0.037(2) Uani 1 1 d . . .
H40E H 0.6419 0.6127 0.4903 0.044 Uiso 1 1 calc R . .
H40F H 0.6330 0.6279 0.4384 0.044 Uiso 1 1 calc R . .
Na1B Na 0.8375(3) 1.0071(2) 0.51971(18) 0.0709(12) Uani 1 1 d . . .
O13B O 0.6983(6) 0.9572(4) 0.5419(3) 0.077(2) Uiso 1 1 d . A .
C41B C 0.6791(9) 0.9918(6) 0.5914(5) 0.077(3) Uiso 1 1 d . . .
O14B O 0.9043(6) 0.9362(4) 0.5278(3) 0.079(2) Uiso 1 1 d . A .
C42B C 0.8619(9) 0.8738(6) 0.4858(5) 0.072(3) Uiso 1 1 d . . .
O15B O 0.9757(9) 1.0769(6) 0.5869(5) 0.053(3) Uiso 0.50 1 d P A 1
C43B C 0.965(2) 1.1289(14) 0.6246(12) 0.092(8) Uiso 0.50 1 d P A 1
O16B O 0.9700(9) 1.0088(5) 0.5242(5) 0.045(3) Uiso 0.50 1 d P A 2
N11B N 0.7616(8) 1.0978(5) 0.5278(4) 0.083(3) Uiso 1 1 d . A .
C44B C 0.6805(7) 1.0884(5) 0.5066(4) 0.053(2) Uiso 1 1 d . . .
C45B C 0.5833(7) 1.0769(4) 0.4825(4) 0.047(2) Uiso 1 1 d . A .
Na1C Na 0.6481(6) 0.3201(4) 0.1456(3) 0.143(3) Uani 1 1 d . . .
O13C O 0.6986(10) 0.2370(7) 0.1395(6) 0.150(5) Uiso 1 1 d . B .
C41C C 0.7130(12) 0.2239(8) 0.1830(7) 0.105(5) Uiso 1 1 d . . .
O14C O 0.4877(9) 0.2439(6) 0.1237(5) 0.045(3) Uiso 0.50 1 d P B 1
C42C C 0.4225(15) 0.2322(9) 0.0758(8) 0.054(5) Uiso 0.50 1 d P B 1
O24C O 0.4859(11) 0.3106(7) 0.1447(6) 0.071(4) Uiso 0.50 1 d P B 2
N11C N 0.5625(11) 0.4015(8) 0.1379(7) 0.142(6) Uiso 1 1 d D B .
C44C C 0.4996(11) 0.4119(7) 0.1573(6) 0.099(5) Uiso 1 1 d D . .
C45C C 0.4318(10) 0.4281(6) 0.1846(6) 0.086(4) Uiso 1 1 d D B .
O15C O 0.7837(17) 0.3180(11) 0.1419(9) 0.267(10) Uiso 1 1 d . B .
O16C O 0.6973(17) 0.3328(11) 0.0725(10) 0.274(11) Uiso 1 1 d . B .
Li1A Li 0.8884(10) 0.3498(7) 0.1908(6) 0.043(4) Uani 1 1 d . B .
O13A O 0.9647(11) 0.4224(7) 0.1923(6) 0.161(5) Uiso 1 1 d . . .
O14A O 0.9687(17) 0.3267(12) 0.2596(10) 0.283(11) Uiso 1 1 d . . .
O15A O 1.0159(6) 0.3448(4) 0.1867(3) 0.074(2) Uiso 1 1 d . . .
C41A C 0.9584(14) 0.4437(9) 0.1514(8) 0.135(7) Uiso 1 1 d . B .
N1D N 0.9763(7) 0.3427(5) 0.6900(4) 0.072(3) Uiso 1 1 d . . .
C1D C 0.9232(7) 0.3097(5) 0.6479(4) 0.051(2) Uiso 1 1 d . . .
C2D C 0.8536(9) 0.2669(6) 0.5941(5) 0.074(3) Uiso 1 1 d . . .
N2D N 0.6939(9) 0.3354(6) 0.6519(5) 0.094(3) Uiso 1 1 d . . .
C3D C 0.7477(9) 0.3686(6) 0.6919(5) 0.068(3) Uiso 1 1 d . . .
C4D C 0.8208(10) 0.4120(7) 0.7461(6) 0.089(4) Uiso 1 1 d . . .
N3D N 0.2868(8) 0.1464(5) 0.3219(5) 0.089(3) Uiso 1 1 d . . .
C5D C 0.2729(8) 0.1560(5) 0.3634(5) 0.064(3) Uiso 1 1 d . . .
C6D C 0.2534(9) 0.1674(6) 0.4170(5) 0.076(3) Uiso 1 1 d . . .
N4D N 0.0501(8) 0.1830(5) 0.3526(5) 0.088(3) Uiso 1 1 d . . .
C7D C 0.0621(8) 0.1722(5) 0.3111(5) 0.066(3) Uiso 1 1 d . . .
C8D C 0.0773(10) 0.1587(6) 0.2564(6) 0.081(4) Uiso 1 1 d . . .
N5D N 0.3674(9) 0.0025(6) -0.0145(5) 0.091(3) Uiso 1 1 d . . .
C9D C 0.4203(9) 0.0331(6) 0.0282(5) 0.067(3) Uiso 1 1 d . . .
C10D C 0.4899(9) 0.0735(6) 0.0824(5) 0.077(3) Uiso 1 1 d . . .
N6D N 0.6216(8) 0.4844(5) -0.0210(5) 0.089(3) Uiso 1 1 d . . .
C11D C 0.6092(8) 0.4920(5) 0.0196(5) 0.064(3) Uiso 1 1 d . . .
C12D C 0.5914(11) 0.5022(7) 0.0732(6) 0.091(4) Uiso 1 1 d . . .
N7D N 0.2341(12) 0.2381(8) 0.1528(7) 0.153(6) Uiso 1 1 d D . .
C13D C 0.1679(11) 0.2494(7) 0.1737(6) 0.099(5) Uiso 1 1 d D . .
C14D C 0.0954(11) 0.2604(7) 0.1954(6) 0.103(5) Uiso 1 1 d D . .
O1M O 0.1756(9) 0.4214(6) 0.2091(5) 0.135(4) Uiso 1 1 d . . .
C1M C 0.2485(16) 0.4312(10) 0.2613(9) 0.150(8) Uiso 1 1 d . . .
O1W O 0.1671(10) 0.3332(6) 0.1886(6) 0.147(5) Uiso 1 1 d . . .

loop_
_atom_site_aniso_label
_atom_site_aniso_U_11
_atom_site_aniso_U_22
_atom_site_aniso_U_33
_atom_site_aniso_U_23
_atom_site_aniso_U_13
_atom_site_aniso_U_12
Zn1A 0.0237(5) 0.0320(5) 0.0289(5) 0.0007(4) 0.0039(4) 0.0075(4)
Zn2A 0.0241(5) 0.0490(6) 0.0246(4) 0.0210(4) 0.0077(4) 0.0122(4)
P1A 0.0288(12) 0.0606(15) 0.0195(10) 0.0187(10) 0.0022(9) -0.0083(11)
P2A 0.0322(13) 0.0461(13) 0.0274(11) -0.0072(10) 0.0145(10) -0.0168(11)
O1A 0.027(3) 0.034(3) 0.024(3) 0.009(2) 0.008(2) 0.015(2)
O2A 0.026(3) 0.066(4) 0.027(3) 0.008(3) 0.008(3) 0.011(3)
O3A 0.076(5) 0.090(5) 0.064(5) 0.063(4) 0.035(4) 0.035(4)
O4A 0.032(3) 0.081(5) 0.031(3) 0.021(3) 0.017(3) 0.020(3)
O5A 0.046(4) 0.038(4) 0.067(5) -0.010(3) 0.000(3) 0.008(3)
O6A 0.024(3) 0.074(4) 0.035(3) 0.039(3) 0.001(2) 0.001(3)
O7A 0.025(3) 0.044(3) 0.025(3) 0.011(2) 0.006(2) 0.002(2)
O8A 0.034(3) 0.035(3) 0.041(3) -0.002(3) 0.019(3) -0.002(3)
O9A 0.028(3) 0.048(3) 0.025(3) 0.013(3) 0.008(2) -0.001(3)
O10A 0.037(4) 0.077(5) 0.023(3) 0.027(3) -0.007(3) -0.020(3)
O11A 0.038(4) 0.072(5) 0.025(3) 0.009(3) 0.009(3) -0.023(3)
O12A 0.061(5) 0.066(5) 0.045(4) -0.020(3) 0.039(4) -0.030(4)
N1A 0.026(3) 0.030(3) 0.026(3) 0.003(3) 0.010(3) 0.012(3)
N2A 0.025(3) 0.035(3) 0.028(3) 0.020(3) 0.013(3) 0.019(3)
N3A 0.039(4) 0.082(6) 0.039(4) 0.044(4) 0.018(3) 0.021(4)
N4A 0.034(4) 0.077(5) 0.038(4) 0.043(4) 0.013(3) 0.024(4)
N5A 0.022(3) 0.049(4) 0.033(3) 0.027(3) 0.009(3) 0.019(3)
N6A 0.028(4) 0.035(3) 0.024(3) 0.013(3) 0.005(3) 0.012(3)
N7A 0.029(4) 0.025(3) 0.021(3) 0.005(3) -0.001(3) 0.014(3)
N8A 0.027(4) 0.038(4) 0.052(5) -0.011(4) 0.009(3) 0.006(3)
N9A 0.034(4) 0.034(4) 0.050(5) -0.011(3) 0.009(4) 0.012(3)
N10A 0.021(4) 0.032(4) 0.044(4) -0.003(3) 0.000(3) 0.016(3)
C1A 0.037(5) 0.045(5) 0.040(5) -0.006(4) 0.019(4) 0.016(4)
C2A 0.025(4) 0.035(4) 0.021(4) 0.010(3) 0.006(3) 0.013(4)
C3A 0.027(4) 0.033(4) 0.024(4) 0.018(3) 0.009(3) 0.015(3)
C4A 0.030(4) 0.029(4) 0.025(4) 0.014(3) 0.010(3) 0.009(3)
C5A 0.042(5) 0.027(4) 0.022(4) 0.012(3) 0.008(3) 0.008(4)
C6A 0.049(5) 0.028(4) 0.028(4) 0.017(3) 0.027(4) 0.020(4)
C7A 0.030(4) 0.033(4) 0.034(4) 0.023(3) 0.019(3) 0.020(3)
C8A 0.028(4) 0.050(5) 0.042(5) 0.030(4) 0.016(4) 0.026(4)
C9A 0.043(6) 0.097(8) 0.071(7) 0.059(7) 0.032(5) 0.031(6)
C10A 0.039(5) 0.078(7) 0.045(5) 0.038(5) 0.015(4) 0.008(5)
C11A 0.031(5) 0.088(7) 0.049(5) 0.054(6) 0.011(4) 0.020(5)
C12A 0.041(6) 0.116(9) 0.066(7) 0.075(7) 0.021(5) 0.036(6)
C13A 0.051(6) 0.119(10) 0.082(8) 0.083(8) 0.023(6) 0.048(7)
C14A 0.044(6) 0.123(10) 0.086(8) 0.085(8) 0.033(6) 0.051(7)
C15A 0.027(5) 0.085(7) 0.050(5) 0.050(5) 0.013(4) 0.028(5)
C16A 0.022(4) 0.076(6) 0.051(5) 0.045(5) 0.016(4) 0.029(4)
C17A 0.025(4) 0.051(5) 0.030(4) 0.025(4) 0.013(3) 0.020(4)
C18A 0.022(4) 0.025(4) 0.023(4) 0.007(3) 0.005(3) 0.010(3)
C19A 0.020(4) 0.031(4) 0.029(4) 0.015(3) 0.007(3) 0.013(3)
C20A 0.043(5) 0.036(4) 0.028(4) 0.016(3) 0.016(4) 0.023(4)
C21A 0.059(6) 0.045(5) 0.021(4) 0.012(4) -0.001(4) 0.021(5)
C22A 0.039(5) 0.031(4) 0.032(4) 0.009(3) 0.000(4) 0.020(4)
C23A 0.024(4) 0.027(4) 0.029(4) 0.008(3) 0.004(3) 0.014(3)
C24A 0.025(4) 0.030(4) 0.041(5) -0.004(4) -0.001(4) 0.014(4)
C25A 0.028(5) 0.090(8) 0.048(5) 0.040(5) 0.009(4) 0.028(5)
C26A 0.030(4) 0.038(4) 0.031(4) 0.016(4) 0.010(4) 0.015(4)
C27A 0.027(4) 0.018(3) 0.019(3) 0.004(3) 0.001(3) 0.006(3)
C28A 0.052(5) 0.025(4) 0.024(4) 0.008(3) 0.011(4) 0.012(4)
C29A 0.066(7) 0.029(4) 0.019(4) 0.011(3) 0.000(4) 0.013(4)
C30A 0.053(6) 0.025(4) 0.035(5) 0.010(4) -0.008(4) 0.016(4)
C31A 0.038(5) 0.021(4) 0.031(4) 0.004(3) -0.001(3) 0.018(3)
C32A 0.038(5) 0.030(4) 0.046(5) 0.001(4) -0.010(4) 0.021(4)
C33A 0.034(5) 0.044(6) 0.060(6) -0.014(5) 0.001(5) 0.006(4)
C34A 0.035(5) 0.040(5) 0.052(6) -0.005(4) 0.010(4) 0.006(4)
C35A 0.031(5) 0.041(5) 0.058(6) -0.008(5) 0.009(4) 0.006(4)
C36A 0.035(6) 0.039(5) 0.071(7) -0.021(5) 0.005(5) 0.009(4)
C37A 0.041(6) 0.038(5) 0.088(8) -0.018(5) 0.007(6) 0.019(5)
C38A 0.038(6) 0.040(5) 0.089(8) -0.026(5) 0.005(5) 0.019(5)
C39A 0.037(5) 0.036(5) 0.064(6) -0.011(5) 0.006(5) 0.017(4)
C40A 0.022(5) 0.036(5) 0.075(7) -0.017(5) 0.002(4) 0.017(4)
Zn1B 0.0224(4) 0.0199(4) 0.0173(4) 0.0133(3) 0.0048(3) 0.0089(3)
Zn2B 0.0295(5) 0.0147(4) 0.0228(4) 0.0091(3) 0.0111(3) 0.0112(3)
P1B 0.0190(9) 0.0239(9) 0.0169(8) 0.0140(7) 0.0050(7) 0.0164(7)
P2B 0.0183(9) 0.0180(8) 0.0245(9) 0.0091(7) 0.0069(7) 0.0141(7)
O1B 0.026(3) 0.017(2) 0.023(2) 0.013(2) 0.008(2) 0.006(2)
O2B 0.077(5) 0.047(3) 0.050(4) 0.037(3) 0.039(3) 0.046(3)
O3B 0.029(3) 0.065(4) 0.049(4) 0.014(3) 0.009(3) 0.021(3)
O4B 0.062(4) 0.021(3) 0.049(4) 0.000(3) -0.016(3) 0.021(3)
O5B 0.029(3) 0.069(4) 0.033(3) 0.025(3) 0.013(3) 0.020(3)
O7B 0.023(3) 0.016(2) 0.029(3) 0.012(2) 0.006(2) 0.012(2)
O8B 0.029(3) 0.019(2) 0.034(3) 0.010(2) 0.017(2) 0.017(2)
O9B 0.030(3) 0.022(2) 0.027(3) 0.017(2) 0.011(2) 0.017(2)
O10B 0.030(3) 0.036(3) 0.020(2) 0.020(2) 0.013(2) 0.022(2)
O11B 0.021(2) 0.022(2) 0.018(2) 0.0107(19) 0.0036(19) 0.015(2)
O12B 0.019(3) 0.031(3) 0.034(3) 0.016(2) -0.003(2) 0.011(2)
N1B 0.032(3) 0.024(3) 0.026(3) 0.014(3) 0.011(3) 0.016(3)
N2B 0.031(3) 0.012(3) 0.020(3) 0.002(2) 0.005(3) 0.008(2)
N3B 0.032(4) 0.035(4) 0.026(3) 0.017(3) 0.007(3) 0.009(3)
N4B 0.027(3) 0.019(3) 0.025(3) 0.015(3) 0.006(3) 0.002(3)
N5B 0.024(3) 0.011(3) 0.022(3) 0.004(2) 0.004(2) 0.003(2)
N6B 0.036(4) 0.021(3) 0.025(3) 0.010(3) 0.001(3) 0.014(3)
N7B 0.026(3) 0.025(3) 0.013(3) 0.014(2) 0.007(2) 0.014(3)
N8B 0.024(3) 0.032(3) 0.029(3) 0.014(3) 0.008(3) 0.007(3)
N9B 0.018(3) 0.015(3) 0.025(3) 0.011(2) 0.013(2) 0.002(2)
N10B 0.017(3) 0.019(3) 0.013(3) 0.013(2) 0.006(2) 0.004(2)
C1B 0.053(6) 0.050(5) 0.053(5) 0.035(4) 0.034(5) 0.039(5)
C2B 0.048(5) 0.028(4) 0.027(4) 0.016(3) 0.015(4) 0.019(4)
C3B 0.034(4) 0.015(3) 0.021(3) 0.005(3) 0.003(3) 0.008(3)
C4B 0.047(5) 0.026(4) 0.025(4) 0.012(3) 0.009(3) 0.019(4)
C5B 0.045(5) 0.027(4) 0.029(4) 0.006(3) 0.006(4) 0.023(4)
C6B 0.034(4) 0.026(4) 0.021(4) 0.000(3) 0.005(3) 0.015(3)
C7B 0.028(4) 0.015(3) 0.020(3) 0.001(3) 0.004(3) 0.010(3)
C8B 0.027(4) 0.022(4) 0.024(4) 0.007(3) 0.007(3) 0.012(3)
C9B 0.029(5) 0.087(8) 0.038(5) 0.013(5) 0.009(4) 0.029(5)
C10B 0.029(5) 0.056(5) 0.038(5) 0.029(4) 0.012(4) 0.019(4)
C11B 0.025(4) 0.023(4) 0.032(4) 0.022(3) 0.007(3) 0.007(3)
C12B 0.024(4) 0.029(4) 0.049(5) 0.019(4) 0.005(4) 0.005(3)
C13B 0.029(5) 0.026(4) 0.047(5) 0.003(4) -0.006(4) 0.003(4)
C14B 0.026(4) 0.028(4) 0.046(5) 0.010(4) 0.001(4) 0.009(3)
C15B 0.029(4) 0.013(3) 0.028(4) 0.011(3) 0.003(3) 0.005(3)
C16B 0.032(4) 0.010(3) 0.022(3) 0.004(3) 0.004(3) 0.002(3)
C17B 0.031(4) 0.022(4) 0.023(4) 0.008(3) 0.013(3) 0.004(3)
C18B 0.027(4) 0.017(3) 0.024(4) 0.013(3) 0.009(3) -0.002(3)
C19B 0.031(4) 0.015(3) 0.031(4) 0.014(3) 0.010(3) 0.002(3)
C20B 0.044(5) 0.034(4) 0.024(4) 0.015(3) 0.012(4) 0.017(4)
C21B 0.059(6) 0.031(4) 0.021(4) 0.007(3) 0.007(4) 0.018(4)
C22B 0.034(4) 0.029(4) 0.026(4) 0.015(3) 0.005(3) 0.008(3)
C23B 0.026(4) 0.018(3) 0.025(4) 0.012(3) 0.011(3) 0.001(3)
C24B 0.021(4) 0.023(3) 0.021(3) 0.017(3) 0.005(3) 0.001(3)
C25B 0.042(5) 0.033(5) 0.062(6) 0.010(4) -0.009(5) 0.020(4)
C26B 0.047(5) 0.032(4) 0.028(4) 0.011(4) -0.007(4) 0.016(4)
C27B 0.038(4) 0.027(4) 0.016(3) 0.015(3) 0.010(3) 0.014(3)
C28B 0.045(5) 0.027(4) 0.030(4) 0.014(3) 0.011(4) 0.022(4)
C29B 0.046(5) 0.032(4) 0.032(4) 0.015(3) 0.016(4) 0.029(4)
C30B 0.030(4) 0.043(4) 0.025(4) 0.022(3) 0.011(3) 0.026(4)
C31B 0.029(4) 0.035(4) 0.011(3) 0.017(3) 0.013(3) 0.019(3)
C32B 0.020(4) 0.032(4) 0.018(3) 0.018(3) 0.010(3) 0.012(3)
C33B 0.033(5) 0.091(8) 0.033(5) 0.031(5) 0.010(4) 0.026(5)
C34B 0.020(4) 0.034(4) 0.029(4) 0.010(3) 0.007(3) 0.008(3)
C35B 0.017(4) 0.019(3) 0.028(4) 0.009(3) 0.008(3) 0.006(3)
C36B 0.015(4) 0.036(4) 0.039(4) 0.021(4) 0.016(3) 0.009(3)
C37B 0.020(4) 0.056(5) 0.043(4) 0.036(4) 0.024(4) 0.018(4)
C38B 0.018(4) 0.038(4) 0.027(4) 0.021(3) 0.012(3) 0.013(3)
C39B 0.015(3) 0.018(3) 0.021(3) 0.014(3) 0.010(3) 0.003(3)
Zn1C 0.0228(4) 0.0129(4) 0.0255(4) 0.0097(3) 0.0041(3) 0.0080(3)
Zn2C 0.0259(5) 0.0157(4) 0.0253(4) 0.0120(3) 0.0101(3) 0.0125(3)
P1C 0.0324(11) 0.0206(9) 0.0310(10) 0.0185(8) -0.0063(8) -0.0013(8)
P2C 0.0484(13) 0.0101(8) 0.0303(10) 0.0074(8) 0.0217(9) 0.0083(8)
O1C 0.035(3) 0.015(2) 0.022(2) 0.009(2) 0.007(2) 0.015(2)
O2C 0.066(4) 0.011(3) 0.039(3) 0.011(2) -0.003(3) 0.003(3)
O3C 0.048(4) 0.088(6) 0.072(5) 0.014(4) 0.041(4) 0.020(4)
O4C 0.073(4) 0.034(3) 0.043(3) 0.030(3) 0.025(3) 0.028(3)
O5C 0.027(4) 0.085(5) 0.068(5) 0.040(4) 0.000(3) 0.007(4)
O6C 0.028(3) 0.016(2) 0.026(2) 0.014(2) 0.002(2) 0.004(2)
O7C 0.032(3) 0.024(3) 0.045(3) 0.021(2) 0.002(2) 0.010(2)
O8C 0.034(3) 0.007(2) 0.024(2) 0.0060(19) 0.009(2) 0.007(2)
O9C 0.041(3) 0.015(2) 0.054(3) 0.017(2) 0.027(3) 0.015(2)
O10C 0.049(4) 0.039(3) 0.047(4) 0.031(3) -0.022(3) -0.013(3)
O11C 0.054(4) 0.018(3) 0.022(3) 0.009(2) 0.004(2) -0.009(2)
O12C 0.098(5) 0.015(3) 0.058(4) 0.008(3) 0.061(4) 0.011(3)
N1C 0.036(4) 0.011(3) 0.029(3) 0.012(2) 0.010(3) 0.005(3)
N2C 0.027(3) 0.013(3) 0.037(3) 0.012(3) 0.007(3) 0.007(3)
N3C 0.033(4) 0.035(4) 0.042(4) 0.022(3) 0.017(3) 0.017(3)
N4C 0.035(4) 0.020(3) 0.026(3) 0.011(3) 0.008(3) 0.015(3)
N5C 0.031(4) 0.017(3) 0.050(4) 0.015(3) -0.002(3) 0.012(3)
N6C 0.036(4) 0.021(3) 0.030(3) 0.020(3) 0.007(3) 0.007(3)
N7C 0.032(4) 0.019(3) 0.039(4) 0.022(3) 0.011(3) 0.011(3)
N8C 0.022(3) 0.028(3) 0.036(4) 0.011(3) 0.005(3) 0.006(3)
N9C 0.036(4) 0.015(3) 0.019(3) 0.007(2) 0.007(3) 0.009(3)
N10C 0.051(4) 0.031(3) 0.043(4) 0.028(3) 0.031(3) 0.032(3)
C1C 0.042(5) 0.021(4) 0.052(5) 0.019(4) 0.003(4) 0.002(4)
C2C 0.042(5) 0.022(4) 0.028(4) 0.015(3) 0.008(3) 0.002(3)
C3C 0.035(4) 0.019(3) 0.033(4) 0.016(3) 0.016(3) 0.010(3)
C4C 0.051(5) 0.014(3) 0.047(5) 0.016(3) 0.024(4) 0.014(4)
C5C 0.048(6) 0.024(4) 0.073(6) 0.024(4) 0.032(5) 0.025(4)
C6C 0.042(5) 0.029(4) 0.076(7) 0.027(5) 0.022(5) 0.021(4)
C7C 0.032(5) 0.019(4) 0.057(5) 0.020(4) 0.013(4) 0.012(3)
C8C 0.025(4) 0.022(4) 0.074(6) 0.021(4) 0.005(4) 0.014(3)
C9C 0.036(6) 0.085(8) 0.068(7) 0.017(6) 0.002(5) 0.031(6)
C10C 0.035(5) 0.038(5) 0.063(6) 0.011(4) 0.020(5) 0.011(4)
C11C 0.051(5) 0.028(4) 0.032(4) 0.019(3) 0.020(4) 0.020(4)
C12C 0.088(8) 0.050(5) 0.052(6) 0.033(5) 0.050(6) 0.051(6)
C13C 0.150(12) 0.072(7) 0.035(5) 0.038(5) 0.056(7) 0.084(8)
C14C 0.104(9) 0.053(6) 0.021(4) 0.015(4) 0.016(5) 0.055(6)
C15C 0.059(6) 0.028(4) 0.023(4) 0.011(3) 0.002(4) 0.025(4)
C16C 0.047(5) 0.022(4) 0.043(5) 0.014(4) -0.012(4) 0.014(4)
C17C 0.037(5) 0.020(4) 0.059(6) 0.012(4) -0.019(4) 0.004(4)
C18C 0.057(5) 0.014(3) 0.026(4) 0.013(3) 0.006(4) 0.015(4)
C19C 0.064(6) 0.014(4) 0.034(4) 0.009(3) -0.008(4) 0.014(4)
C20C 0.123(10) 0.029(5) 0.039(5) 0.008(4) -0.026(6) 0.025(6)
C21C 0.215(17) 0.036(6) 0.022(5) 0.005(4) 0.010(7) 0.052(8)
C22C 0.161(12) 0.048(6) 0.036(5) 0.029(5) 0.044(7) 0.066(7)
C23C 0.081(7) 0.030(4) 0.035(4) 0.021(4) 0.026(5) 0.037(5)
C24C 0.069(6) 0.045(5) 0.058(5) 0.040(4) 0.049(5) 0.042(5)
C25C 0.059(6) 0.031(4) 0.049(5) 0.024(4) 0.028(4) 0.023(4)
C26C 0.041(5) 0.017(3) 0.030(4) 0.011(3) 0.008(3) 0.003(3)
C27C 0.031(4) 0.017(3) 0.039(4) 0.017(3) 0.009(3) 0.007(3)
C28C 0.046(5) 0.025(4) 0.050(5) 0.028(4) 0.006(4) 0.011(4)
C29C 0.043(5) 0.034(4) 0.065(6) 0.035(4) 0.012(4) 0.024(4)
C30C 0.038(5) 0.044(5) 0.078(7) 0.043(5) 0.022(5) 0.028(4)
C31C 0.031(4) 0.032(4) 0.055(5) 0.030(4) 0.015(4) 0.019(4)
C32C 0.037(5) 0.037(4) 0.065(6) 0.037(4) 0.027(4) 0.030(4)
C33C 0.042(6) 0.076(7) 0.079(7) 0.034(6) 0.036(5) 0.034(5)
C34C 0.021(4) 0.052(5) 0.051(5) 0.032(5) 0.005(4) 0.009(4)
C35C 0.037(5) 0.020(4) 0.027(4) 0.009(3) -0.003(3) 0.010(3)
C36C 0.041(5) 0.037(5) 0.047(5) 0.012(4) -0.017(4) 0.010(4)
C37C 0.094(9) 0.033(5) 0.029(5) -0.007(4) -0.030(5) 0.032(5)
C38C 0.088(8) 0.046(5) 0.025(4) 0.003(4) -0.008(5) 0.048(6)
C39C 0.058(6) 0.028(4) 0.020(4) 0.009(3) 0.008(4) 0.029(4)
C40C 0.069(6) 0.028(4) 0.034(4) 0.019(4) 0.027(4) 0.032(4)
Na1B 0.065(3) 0.095(3) 0.057(3) 0.033(2) 0.013(2) 0.039(3)
Na1C 0.133(6) 0.132(6) 0.138(6) 0.032(5) 0.046(5) 0.041(5)
Li1A 0.031(8) 0.048(8) 0.031(7) -0.004(6) 0.009(6) 0.015(7)

loop_
_atom_type_symbol
_atom_type_description
_atom_type_scat_dispersion_real
_atom_type_scat_dispersion_imag
_atom_type_scat_source
C C 0.0033 0.0016 'International Tables Vol C Tables 4.2.6.8 and 6.1.1.4'
H H 0.0000 0.0000 'International Tables Vol C Tables 4.2.6.8 and 6.1.1.4'
N N 0.0061 0.0033 'International Tables Vol C Tables 4.2.6.8 and 6.1.1.4'
O O 0.0106 0.0060 'International Tables Vol C Tables 4.2.6.8 and 6.1.1.4'
P P 0.1023 0.0942 'International Tables Vol C Tables 4.2.6.8 and 6.1.1.4'
Zn Zn 0.2839 1.4301 'International Tables Vol C Tables 4.2.6.8 and 6.1.1.4'
Na Na 0.0362 0.0249 'International Tables Vol C Tables 4.2.6.8 and 6.1.1.4'
Li Li -0.0003 0.0001 'International Tables Vol C Tables 4.2.6.8 and 6.1.1.4'

loop_
_geom_angle_atom_site_label_1
_geom_angle_atom_site_label_2
_geom_angle_atom_site_label_3
_geom_angle
O7A Zn1A O1A 96.5(2)
O7A Zn1A O8A 94.8(2)
O1A Zn1A O8A 91.2(2)
O7A Zn1A N10A 167.1(3)
O1A Zn1A N10A 91.4(2)
O8A Zn1A N10A 95.2(3)
O7A Zn1A N9A 96.1(3)
O1A Zn1A N9A 167.3(2)
O8A Zn1A N9A 86.1(3)
N10A Zn1A N9A 76.5(3)
O7A Zn1A N7A 92.5(2)
O1A Zn1A N7A 89.9(2)
O8A Zn1A N7A 172.5(2)
N10A Zn1A N7A 77.3(3)
N9A Zn1A N7A 91.1(3)
O9A Zn2A O1A 96.7(2)
O9A Zn2A O6A 93.6(2)
O1A Zn2A O6A 91.8(2)
O9A Zn2A N5A 168.5(2)
O1A Zn2A N5A 90.0(2)
O6A Zn2A N5A 95.5(2)
O9A Zn2A N4A 96.4(2)
O1A Zn2A N4A 166.7(2)
O6A Zn2A N4A 85.5(3)
N5A Zn2A N4A 77.3(2)
O9A Zn2A N2A 92.5(2)
O1A Zn2A N2A 88.4(2)
O6A Zn2A N2A 173.9(2)
N5A Zn2A N2A 78.4(2)
N4A Zn2A N2A 92.9(2)
O10A P1A O6A 116.1(4)
O10A P1A O7A 112.1(4)
O6A P1A O7A 110.8(3)
O10A P1A O11A 104.8(3)
O6A P1A O11A 107.6(3)
O7A P1A O11A 104.5(4)
O8A P2A O12A 115.4(5)
O8A P2A O9A 111.4(3)
O12A P2A O9A 111.9(4)
O8A P2A O11A 107.5(4)
O12A P2A O11A 104.1(4)
O9A P2A O11A 105.7(4)
C18A O1A Zn2A 119.8(4)
C18A O1A Zn1A 117.9(4)
Zn2A O1A Zn1A 122.3(2)
P1A O6A Zn2A 124.3(3)
P1A O7A Zn1A 122.5(3)
P2A O8A Zn1A 123.8(4)
P2A O9A Zn2A 121.5(3)
P2A O11A P1A 127.3(4)
P2A O12A Li1A 135.0(6)
C2A N1A C3A 128.5(6)
C7A N2A C3A 117.3(6)
C7A N2A Zn2A 110.6(5)
C3A N2A Zn2A 130.7(5)
C11A N3A C10A 128.3(8)
C11A N4A C15A 119.7(7)
C11A N4A Zn2A 130.4(6)
C15A N4A Zn2A 109.9(5)
C8A N5A C17A 110.7(6)
C8A N5A C16A 109.6(6)
C17A N5A C16A 110.9(6)
C8A N5A Zn2A 111.8(4)
C17A N5A Zn2A 110.3(5)
C16A N5A Zn2A 103.4(5)
C26A N6A C27A 127.4(6)
C27A N7A C31A 117.3(7)
C27A N7A Zn1A 130.6(5)
C31A N7A Zn1A 111.4(5)
C34A N8A C35A 129.1(8)
C35A N9A C39A 118.4(8)
C35A N9A Zn1A 130.6(6)
C39A N9A Zn1A 110.8(5)
C32A N10A C40A 110.9(7)
C32A N10A C24A 111.0(7)
C40A N10A C24A 110.6(7)
C32A N10A Zn1A 113.0(5)
C40A N10A Zn1A 102.7(5)
C24A N10A Zn1A 108.4(5)
O2A C2A N1A 123.4(7)
O2A C2A C1A 121.4(7)
N1A C2A C1A 115.1(7)
N2A C3A C4A 123.4(6)
N2A C3A N1A 113.5(6)
C4A C3A N1A 123.1(7)
C5A C4A C3A 118.4(7)
C4A C5A C6A 119.7(7)
C7A C6A C5A 118.4(6)
N2A C7A C6A 122.7(7)
N2A C7A C8A 116.9(7)
C6A C7A C8A 120.0(6)
N5A C8A C7A 113.7(6)
O3A C10A N3A 123.8(9)
O3A C10A C9A 123.6(8)
N3A C10A C9A 112.6(9)
N4A C11A N3A 114.4(8)
N4A C11A C12A 121.5(8)
N3A C11A C12A 124.1(8)
C13A C12A C11A 117.7(8)
C12A C13A C14A 121.2(9)
C15A C14A C13A 118.4(9)
N4A C15A C14A 121.4(8)
N4A C15A C16A 115.6(7)
C14A C15A C16A 122.9(8)
N5A C16A C15A 110.5(6)
N5A C17A C19A 111.0(6)
O1A C18A C19A 120.6(6)
O1A C18A C23A 120.5(6)
C19A C18A C23A 118.9(6)
C20A C19A C18A 119.8(6)
C20A C19A C17A 122.9(6)
C18A C19A C17A 117.3(6)
C19A C20A C21A 120.9(7)
C22A C21A C20A 119.6(7)
C21A C22A C23A 120.3(7)
C22A C23A C18A 120.6(7)
C22A C23A C24A 121.4(7)
C18A C23A C24A 118.0(7)
N10A C24A C23A 112.0(7)
O4A C26A N6A 124.1(7)
O4A C26A C25A 123.5(7)
N6A C26A C25A 112.3(7)
N7A C27A N6A 113.9(6)
N7A C27A C28A 122.4(7)
N6A C27A C28A 123.8(7)
C27A C28A C29A 117.2(8)
C30A C29A C28A 121.2(8)
C29A C30A C31A 117.8(7)
N7A C31A C30A 124.0(8)
N7A C31A C32A 118.1(7)
C30A C31A C32A 117.8(7)
N10A C32A C31A 114.3(6)
O5A C34A N8A 123.1(9)
O5A C34A C33A 122.9(8)
N8A C34A C33A 113.8(8)
N9A C35A N8A 113.3(8)
N9A C35A C36A 122.2(9)
N8A C35A C36A 124.4(8)
C37A C36A C35A 117.9(8)
C36A C37A C38A 120.6(9)
C39A C38A C37A 118.1(9)
N9A C39A C38A 122.6(8)
N9A C39A C40A 114.6(7)
C38A C39A C40A 122.7(8)
N10A C40A C39A 109.2(7)
O7B Zn1B O6B 93.04(18)
O7B Zn1B O1B 96.80(18)
O6B Zn1B O1B 93.15(17)
O7B Zn1B N10B 168.20(18)
O6B Zn1B N10B 95.95(18)
O1B Zn1B N10B 90.32(19)
O7B Zn1B N7B 97.45(18)
O6B Zn1B N7B 84.05(18)
O1B Zn1B N7B 165.6(2)
N10B Zn1B N7B 75.98(19)
O7B Zn1B N9B 93.23(19)
O6B Zn1B N9B 172.89(19)
O1B Zn1B N9B 89.43(18)
N10B Zn1B N9B 77.40(19)
N7B Zn1B N9B 91.81(18)
O9B Zn2B O1B 96.21(18)
O9B Zn2B O8B 95.22(19)
O1B Zn2B O8B 90.48(19)
O9B Zn2B N5B 167.7(2)
O1B Zn2B N5B 91.3(2)
O8B Zn2B N5B 94.5(2)
O9B Zn2B N2B 95.61(19)
O1B Zn2B N2B 168.1(2)
O8B Zn2B N2B 86.7(2)
N5B Zn2B N2B 77.4(2)
O9B Zn2B N4B 92.3(2)
O1B Zn2B N4B 89.39(19)
O8B Zn2B N4B 172.47(19)
N5B Zn2B N4B 78.0(2)
N2B Zn2B N4B 91.9(2)
O10B P1B O6B 115.1(2)
O10B P1B O9B 112.6(3)
O6B P1B O9B 111.5(2)
O10B P1B O11B 105.2(3)
O6B P1B O11B 107.2(2)
O9B P1B O11B 104.3(2)
O12B P2B O8B 114.9(3)
O12B P2B O7B 112.6(3)
O8B P2B O7B 111.4(3)
O12B P2B O11B 104.0(3)
O8B P2B O11B 107.8(3)
O7B P2B O11B 105.2(2)
O12B P2B Na1B 52.4(2)
O8B P2B Na1B 123.8(2)
O7B P2B Na1B 124.0(2)
O11B P2B Na1B 51.62(18)
C18B O1B Zn2B 118.3(4)
C18B O1B Zn1B 119.2(4)
Zn2B O1B Zn1B 122.4(2)
P1B O6B Zn1B 124.5(3)
P2B O7B Zn1B 121.6(3)
P2B O8B Zn2B 123.1(3)
P1B O9B Zn2B 122.8(3)
P1B O11B P2B 127.2(3)
P1B O11B Na1B 136.0(3)
P2B O11B Na1B 96.7(2)
P2B O12B Na1B 99.2(3)
C2B N1B C3B 128.9(6)
C7B N2B C3B 119.4(6)
C7B N2B Zn2B 110.2(4)
C3B N2B Zn2B 130.3(5)
C10B N3B C11B 128.3(7)
C15B N4B C11B 118.3(6)
C15B N4B Zn2B 110.4(5)
C11B N4B Zn2B 130.5(5)
C8B N5B C16B 109.8(5)
C8B N5B C17B 111.8(5)
C16B N5B C17B 110.7(5)
C8B N5B Zn2B 102.2(4)
C16B N5B Zn2B 112.7(4)
C17B N5B Zn2B 109.4(4)
C26B N6B C27B 128.0(6)
C31B N7B C27B 119.0(6)
C31B N7B Zn1B 110.3(4)
C27B N7B Zn1B 130.6(5)
C34B N8B C35B 127.7(6)
C39B N9B C35B 117.1(5)
C39B N9B Zn1B 111.5(4)
C35B N9B Zn1B 130.2(5)
C32B N10B C40B 109.6(5)
C32B N10B C24B 111.0(5)
C40B N10B C24B 110.0(5)
C32B N10B Zn1B 104.6(4)
C40B N10B Zn1B 112.1(4)
C24B N10B Zn1B 109.4(4)
O2B C2B N1B 124.0(7)
O2B C2B C1B 122.7(7)
N1B C2B C1B 113.3(6)
N2B C3B N1B 114.2(6)
N2B C3B C4B 121.7(7)
N1B C3B C4B 124.1(7)
C5B C4B C3B 117.7(7)
C4B C5B C6B 120.9(7)
C7B C6B C5B 118.3(7)
N2B C7B C6B 121.9(7)
N2B C7B C8B 115.4(6)
C6B C7B C8B 122.7(6)
N5B C8B C7B 110.8(6)
O3B C10B N3B 123.5(8)
O3B C10B C9B 121.8(7)
N3B C10B C9B 114.6(7)
N4B C11B C12B 122.2(7)
N4B C11B N3B 113.8(6)
C12B C11B N3B 124.0(7)
C13B C12B C11B 117.5(7)
C14B C13B C12B 120.8(8)
C15B C14B C13B 118.1(8)
N4B C15B C14B 123.1(7)
N4B C15B C16B 118.5(6)
C14B C15B C16B 118.3(7)
N5B C16B C15B 113.7(5)
N5B C17B C19B 111.3(6)
O1B C18B C23B 120.5(6)
O1B C18B C19B 119.9(6)
C23B C18B C19B 119.7(6)
C20B C19B C18B 119.9(7)
C20B C19B C17B 121.6(7)
C18B C19B C17B 118.5(6)
C19B C20B C21B 120.7(7)
C22B C21B C20B 119.4(7)
C21B C22B C23B 120.9(7)
C22B C23B C18B 119.3(7)
C22B C23B C24B 122.3(7)
C18B C23B C24B 118.4(6)
N10B C24B C23B 112.0(5)
O4B C26B N6B 123.9(7)
O4B C26B C25B 121.6(8)
N6B C26B C25B 114.5(7)
N7B C27B C28B 121.9(7)
N7B C27B N6B 113.2(6)
C28B C27B N6B 124.9(7)
C29B C28B C27B 118.4(7)
C28B C29B C30B 120.1(6)
C31B C30B C29B 118.6(7)
N7B C31B C30B 122.0(7)
N7B C31B C32B 115.8(6)
C30B C31B C32B 122.2(6)
N10B C32B C31B 110.0(5)
O5B C34B N8B 124.5(7)
O5B C34B C33B 121.8(7)
N8B C34B C33B 113.7(7)
N9B C35B N8B 113.7(6)
N9B C35B C36B 122.8(6)
N8B C35B C36B 123.4(6)
C37B C36B C35B 119.3(6)
C36B C37B C38B 119.3(7)
C37B C38B C39B 117.7(6)
N9B C39B C38B 123.7(6)
N9B C39B C40B 117.8(5)
C38B C39B C40B 118.2(6)
N10B C40B C39B 113.7(5)
O6C Zn1C O1C 96.93(19)
O6C Zn1C O9C 94.2(2)
O1C Zn1C O9C 91.10(18)
O6C Zn1C N5C 167.7(2)
O1C Zn1C N5C 90.6(2)
O9C Zn1C N5C 95.3(3)
O6C Zn1C N2C 95.9(2)
O1C Zn1C N2C 167.1(2)
O9C Zn1C N2C 86.7(2)
N5C Zn1C N2C 76.9(2)
O6C Zn1C N4C 92.6(2)
O1C Zn1C N4C 89.15(19)
O9C Zn1C N4C 173.1(2)
N5C Zn1C N4C 77.7(2)
N2C Zn1C N4C 91.5(2)
O8C Zn2C O1C 96.65(18)
O8C Zn2C O7C 93.2(2)
O1C Zn2C O7C 92.19(19)
O8C Zn2C N10C 168.6(2)
O1C Zn2C N10C 90.7(2)
O7C Zn2C N10C 95.2(2)
O8C Zn2C N7C 96.6(2)
O1C Zn2C N7C 166.6(2)
O7C Zn2C N7C 84.9(2)
N10C Zn2C N7C 76.5(2)
O8C Zn2C N9C 92.9(2)
O1C Zn2C N9C 89.52(19)
O7C Zn2C N9C 173.4(2)
N10C Zn2C N9C 78.4(2)
N7C Zn2C N9C 91.9(2)
O10C P1C O7C 117.4(4)
O10C P1C O6C 111.8(3)
O7C P1C O6C 110.7(3)
O10C P1C O11C 103.5(4)
O7C P1C O11C 107.4(3)
O6C P1C O11C 104.8(3)
O12C P2C O9C 115.0(4)
O12C P2C O8C 112.2(3)
O9C P2C O8C 111.7(3)
O12C P2C O11C 104.1(4)
O9C P2C O11C 106.9(3)
O8C P2C O11C 106.0(3)
O12C P2C Na1C 50.0(3)
O9C P2C Na1C 121.3(3)
O8C P2C Na1C 126.6(3)
O11C P2C Na1C 54.4(2)
C18C O1C Zn1C 118.5(4)
C18C O1C Zn2C 119.3(4)
Zn1C O1C Zn2C 122.1(2)
P1C O6C Zn1C 122.3(3)
P1C O7C Zn2C 124.7(3)
P2C O8C Zn2C 121.8(3)
P2C O9C Zn1C 124.1(3)
P2C O11C P1C 127.1(3)
P2C O11C Na1C 93.9(3)
P1C O11C Na1C 138.8(3)
P2C O12C Li1A 138.4(6)
P2C O12C Na1C 101.5(4)
Li1A O12C Na1C 94.1(4)
C2C N1C C3C 128.7(6)
C3C N2C C7C 119.3(6)
C3C N2C Zn1C 130.4(5)
C7C N2C Zn1C 110.2(4)
C11C N3C C10C 127.6(7)
C15C N4C C11C 118.6(7)
C15C N4C Zn1C 110.0(5)
C11C N4C Zn1C 130.0(5)
C8C N5C C16C 110.3(6)
C8C N5C C17C 111.3(7)
C16C N5C C17C 111.2(7)
C8C N5C Zn1C 102.7(5)
C16C N5C Zn1C 112.1(5)
C17C N5C Zn1C 109.0(4)
C26C N6C C27C 127.7(6)
C31C N7C C27C 118.7(6)
C31C N7C Zn2C 110.4(5)
C27C N7C Zn2C 130.8(5)
C34C N8C C35C 128.2(7)
C39C N9C C35C 118.0(6)
C39C N9C Zn2C 110.7(5)
C35C N9C Zn2C 130.6(4)
C32C N10C C40C 110.2(6)
C32C N10C C24C 111.1(6)
C40C N10C C24C 110.8(6)
C32C N10C Zn2C 103.7(5)
C40C N10C Zn2C 111.8(5)
C24C N10C Zn2C 109.2(4)
O2C C2C N1C 124.4(8)
O2C C2C C1C 121.6(7)
N1C C2C C1C 114.0(6)
N2C C3C N1C 114.1(6)
N2C C3C C4C 122.0(7)
N1C C3C C4C 123.9(7)
C5C C4C C3C 118.0(7)
C4C C5C C6C 120.2(7)
C7C C6C C5C 117.7(8)
N2C C7C C6C 122.8(8)
N2C C7C C8C 115.3(6)
C6C C7C C8C 121.9(7)
N5C C8C C7C 110.7(6)
O3C C10C N3C 123.9(10)
O3C C10C C9C 122.8(9)
N3C C10C C9C 113.3(8)
N4C C11C N3C 114.1(6)
N4C C11C C12C 122.7(8)
N3C C11C C12C 123.2(8)
C11C C12C C13C 116.5(9)
C14C C13C C12C 121.6(8)
C13C C14C C15C 117.6(9)
N4C C15C C14C 122.9(9)
N4C C15C C16C 118.6(7)
C14C C15C C16C 118.3(8)
N5C C16C C15C 113.8(6)
N5C C17C C19C 111.6(7)
O1C C18C C19C 120.9(7)
O1C C18C C23C 118.7(7)
C19C C18C C23C 120.4(7)
C18C C19C C20C 119.6(9)
C18C C19C C17C 118.5(7)
C20C C19C C17C 121.9(9)
C21C C20C C19C 119.3(10)
C22C C21C C20C 120.9(9)
C21C C22C C23C 121.5(10)
C22C C23C C18C 118.3(9)
C22C C23C C24C 123.1(8)
C18C C23C C24C 118.7(7)
N10C C24C C23C 111.1(7)
O4C C26C N6C 124.4(7)
O4C C26C C25C 122.7(7)
N6C C26C C25C 112.9(6)
N7C C27C N6C 113.3(6)
N7C C27C C28C 121.7(7)
N6C C27C C28C 125.0(7)
C29C C28C C27C 118.4(7)
C28C C29C C30C 119.9(7)
C29C C30C C31C 118.6(8)
N7C C31C C30C 122.6(7)
N7C C31C C32C 115.4(6)
C30C C31C C32C 122.0(7)
N10C C32C C31C 109.5(6)
O5C C34C N8C 123.1(9)
O5C C34C C33C 122.6(8)
N8C C34C C33C 114.3(7)
N9C C35C N8C 113.8(6)
N9C C35C C36C 121.9(8)
N8C C35C C36C 124.3(8)
C37C C36C C35C 118.4(9)
C36C C37C C38C 120.7(8)
C37C C38C C39C 117.6(8)
N9C C39C C38C 123.3(9)
N9C C39C C40C 118.0(7)
C38C C39C C40C 118.3(7)
N10C C40C C39C 114.2(6)
O16B Na1B O15B 51.1(5)
O16B Na1B O14B 51.9(4)
O15B Na1B O14B 83.2(4)
O16B Na1B O11B 116.6(4)
O15B Na1B O11B 154.8(4)
O14B Na1B O11B 106.1(3)
O16B Na1B O13B 138.8(5)
O15B Na1B O13B 122.1(4)
O14B Na1B O13B 88.6(3)
O11B Na1B O13B 82.1(3)
O16B Na1B O12B 61.7(4)
O15B Na1B O12B 97.4(4)
O14B Na1B O12B 90.3(3)
O11B Na1B O12B 59.98(18)
O13B Na1B O12B 140.0(3)
O16B Na1B N11B 129.3(5)
O15B Na1B N11B 91.7(4)
O14B Na1B N11B 170.9(4)
O11B Na1B N11B 81.6(3)
O13B Na1B N11B 87.7(3)
O12B Na1B N11B 97.9(3)
O16B Na1B P2B 87.2(4)
O15B Na1B P2B 125.3(4)
O14B Na1B P2B 98.0(3)
O11B Na1B P2B 31.64(12)
O13B Na1B P2B 112.6(3)
O12B Na1B P2B 28.38(12)
N11B Na1B P2B 91.2(3)
O16B Na1B C43B 74.3(7)
O15B Na1B C43B 23.5(6)
O14B Na1B C43B 102.5(6)
O11B Na1B C43B 149.6(6)
O13B Na1B C43B 108.9(6)
O12B Na1B C43B 110.3(6)
N11B Na1B C43B 70.9(6)
P2B Na1B C43B 133.8(6)
C41B O13B Na1B 118.1(7)
C42B O14B Na1B 117.7(7)
C43B O15B Na1B 114.8(15)
O15B C43B Na1B 41.7(11)
C44B N11B Na1B 124.0(9)
N11B C44B C45B 178.4(12)
O15C Na1C O13C 56.2(7)
O15C Na1C O16C 63.2(8)
O13C Na1C O16C 98.1(7)
O15C Na1C O12C 62.1(7)
O13C Na1C O12C 93.5(5)
O16C Na1C O12C 102.0(7)
O15C Na1C O24C 173.9(9)
O13C Na1C O24C 118.3(6)
O16C Na1C O24C 117.3(8)
O12C Na1C O24C 122.6(5)
O15C Na1C O11C 116.9(8)
O13C Na1C O11C 104.7(5)
O16C Na1C O11C 151.4(7)
O12C Na1C O11C 60.1(3)
O24C Na1C O11C 65.9(4)
O15C Na1C O14C 137.1(8)
O13C Na1C O14C 82.6(5)
O16C Na1C O14C 118.3(7)
O12C Na1C O14C 139.7(5)
O24C Na1C O14C 36.8(5)
O11C Na1C O14C 82.0(4)
O15C Na1C N11C 130.0(8)
O13C Na1C N11C 170.0(6)
O16C Na1C N11C 80.4(7)
O12C Na1C N11C 96.5(5)
O24C Na1C N11C 55.1(5)
O11C Na1C N11C 79.9(4)
O14C Na1C N11C 89.4(5)
O15C Na1C P2C 87.2(7)
O13C Na1C P2C 98.2(5)
O16C Na1C P2C 128.5(7)
O12C Na1C P2C 28.55(16)
O24C Na1C P2C 96.5(4)
O11C Na1C P2C 31.70(16)
O14C Na1C P2C 112.1(4)
N11C Na1C P2C 90.3(4)
O15C Na1C Li1A 21.3(7)
O13C Na1C Li1A 62.6(5)
O16C Na1C Li1A 79.5(7)
O12C Na1C Li1A 41.7(3)
O24C Na1C Li1A 161.7(5)
O11C Na1C Li1A 95.9(4)
O14C Na1C Li1A 143.5(5)
N11C Na1C Li1A 126.3(5)
P2C Na1C Li1A 65.9(3)
C41C O13C Na1C 120.7(11)
C42C O14C Na1C 114.7(11)
C44C N11C Na1C 125.3(14)
N11C C44C C45C 174.8(19)
Li1A O15C Na1C 131.9(14)
O15C Li1A O13A 112.0(13)
O15C Li1A O15A 131.2(11)
O13A Li1A O15A 70.2(7)
O15C Li1A O12C 69.8(9)
O13A Li1A O12C 93.4(8)
O15A Li1A O12C 156.6(8)
O15C Li1A O12A 64.6(9)
O13A Li1A O12A 107.7(8)
O15A Li1A O12A 68.5(5)
O12C Li1A O12A 134.2(7)
O15C Li1A O14A 136.9(14)
O13A Li1A O14A 111.1(10)
O15A Li1A O14A 65.3(8)
O12C Li1A O14A 108.1(8)
O12A Li1A O14A 101.6(8)
O15C Li1A Na1C 26.7(9)
O13A Li1A Na1C 114.0(8)
O15A Li1A Na1C 157.9(6)
O12C Li1A Na1C 44.2(3)
O12A Li1A Na1C 90.0(5)
O14A Li1A Na1C 127.0(8)
C41A O13A Li1A 129.5(14)
N1D C1D C2D 179.0(13)
N2D C3D C4D 178.7(15)
N3D C5D C6D 179.0(16)
N4D C7D C8D 179.3(15)
N5D C9D C10D 178.5(15)
N6D C11D C12D 179.2(14)
N7D C13D C14D 179(2)

loop_
_geom_bond_atom_site_label_1
_geom_bond_atom_site_label_2
_geom_bond_distance
Zn1A O7A 2.036(5)
Zn1A O1A 2.055(5)
Zn1A O8A 2.073(6)
Zn1A N10A 2.153(7)
Zn1A N9A 2.222(7)
Zn1A N7A 2.327(6)
Zn2A O9A 2.045(5)
Zn2A O1A 2.054(5)
Zn2A O6A 2.091(6)
Zn2A N5A 2.138(6)
Zn2A N4A 2.241(7)
Zn2A N2A 2.327(6)
P1A O10A 1.493(6)
P1A O6A 1.505(7)
P1A O7A 1.534(6)
P1A O11A 1.634(6)
P2A O8A 1.494(7)
P2A O12A 1.494(6)
P2A O9A 1.553(6)
P2A O11A 1.618(6)
O1A C18A 1.340(8)
O2A C2A 1.207(9)
O3A C10A 1.209(12)
O4A C26A 1.199(9)
O5A C34A 1.231(11)
O12A Li1A 2.389(14)
N1A C2A 1.364(9)
N1A C3A 1.391(9)
N2A C7A 1.339(9)
N2A C3A 1.364(9)
N3A C11A 1.381(12)
N3A C10A 1.385(11)
N4A C11A 1.340(10)
N4A C15A 1.360(11)
N5A C8A 1.471(10)
N5A C17A 1.486(9)
N5A C16A 1.487(9)
N6A C26A 1.385(10)
N6A C27A 1.388(9)
N7A C27A 1.352(9)
N7A C31A 1.353(9)
N8A C34A 1.366(11)
N8A C35A 1.392(12)
N9A C35A 1.355(11)
N9A C39A 1.356(12)
N10A C32A 1.475(12)
N10A C40A 1.476(10)
N10A C24A 1.483(10)
C1A C2A 1.513(10)
C3A C4A 1.378(10)
C4A C5A 1.370(10)
C5A C6A 1.396(11)
C6A C7A 1.393(11)
C7A C8A 1.530(10)
C9A C10A 1.507(14)
C11A C12A 1.420(13)
C12A C13A 1.365(14)
C13A C14A 1.390(13)
C14A C15A 1.384(12)
C15A C16A 1.504(11)
C17A C19A 1.528(9)
C18A C19A 1.399(10)
C18A C23A 1.408(10)
C19A C20A 1.379(10)
C20A C21A 1.404(11)
C21A C22A 1.371(12)
C22A C23A 1.388(10)
C23A C24A 1.501(10)
C25A C26A 1.520(11)
C27A C28A 1.398(10)
C28A C29A 1.399(11)
C29A C30A 1.357(13)
C30A C31A 1.374(12)
C31A C32A 1.496(12)
C33A C34A 1.513(14)
C35A C36A 1.409(13)
C36A C37A 1.381(14)
C37A C38A 1.394(13)
C38A C39A 1.389(13)
C39A C40A 1.522(12)
Zn1B O7B 2.052(5)
Zn1B O6B 2.058(4)
Zn1B O1B 2.070(4)
Zn1B N10B 2.155(5)
Zn1B N7B 2.262(5)
Zn1B N9B 2.324(5)
Zn2B O9B 2.033(5)
Zn2B O1B 2.049(4)
Zn2B O8B 2.090(5)
Zn2B N5B 2.136(6)
Zn2B N2B 2.219(6)
Zn2B N4B 2.340(6)
P1B O10B 1.491(5)
P1B O6B 1.505(4)
P1B O9B 1.563(5)
P1B O11B 1.621(5)
P2B O12B 1.489(5)
P2B O8B 1.526(5)
P2B O7B 1.533(5)
P2B O11B 1.633(5)
P2B Na1B 3.092(5)
O1B C18B 1.344(8)
O2B C2B 1.210(9)
O3B C10B 1.221(10)
O4B C26B 1.224(9)
O5B C34B 1.207(9)
O11B Na1B 2.441(6)
O12B Na1B 2.482(7)
N1B C2B 1.366(9)
N1B C3B 1.385(9)
N2B C7B 1.341(9)
N2B C3B 1.344(9)
N3B C10B 1.375(10)
N3B C11B 1.390(9)
N4B C15B 1.344(9)
N4B C11B 1.354(9)
N5B C8B 1.482(9)
N5B C16B 1.482(8)
N5B C17B 1.483(9)
N6B C26B 1.360(10)
N6B C27B 1.394(9)
N7B C31B 1.351(9)
N7B C27B 1.354(9)
N8B C34B 1.377(9)
N8B C35B 1.385(9)
N9B C39B 1.336(8)
N9B C35B 1.356(8)
N10B C32B 1.465(8)
N10B C40B 1.489(7)
N10B C24B 1.492(8)
C1B C2B 1.524(10)
C3B C4B 1.412(10)
C4B C5B 1.363(11)
C5B C6B 1.388(11)
C6B C7B 1.383(10)
C7B C8B 1.505(10)
C9B C10B 1.518(12)
C11B C12B 1.387(11)
C12B C13B 1.382(12)
C13B C14B 1.381(12)
C14B C15B 1.363(10)
C15B C16B 1.512(10)
C17B C19B 1.517(10)
C18B C23B 1.399(10)
C18B C19B 1.407(10)
C19B C20B 1.380(10)
C20B C21B 1.393(11)
C21B C22B 1.386(11)
C22B C23B 1.396(10)
C23B C24B 1.497(9)
C25B C26B 1.532(11)
C27B C28B 1.394(10)
C28B C29B 1.384(11)
C29B C30B 1.388(11)
C30B C31B 1.387(9)
C31B C32B 1.504(10)
C33B C34B 1.508(11)
C35B C36B 1.387(10)
C36B C37B 1.373(10)
C37B C38B 1.392(9)
C38B C39B 1.405(9)
C39B C40B 1.493(9)
Zn1C O6C 2.028(5)
Zn1C O1C 2.057(4)
Zn1C O9C 2.078(5)
Zn1C N5C 2.154(6)
Zn1C N2C 2.233(5)
Zn1C N4C 2.333(6)
Zn2C O8C 2.043(5)
Zn2C O1C 2.061(4)
Zn2C O7C 2.072(5)
Zn2C N10C 2.136(6)
Zn2C N7C 2.248(5)
Zn2C N9C 2.314(6)
P1C O10C 1.494(6)
P1C O7C 1.508(5)
P1C O6C 1.551(5)
P1C O11C 1.628(6)
P2C O12C 1.488(5)
P2C O9C 1.504(6)
P2C O8C 1.539(4)
P2C O11C 1.607(6)
P2C Na1C 3.052(8)
O1C C18C 1.334(8)
O2C C2C 1.216(9)
O3C C10C 1.208(11)
O4C C26C 1.212(9)
O5C C34C 1.218(10)
O11C Na1C 2.486(9)
O12C Li1A 2.276(14)
O12C Na1C 2.385(11)
N1C C2C 1.364(9)
N1C C3C 1.393(10)
N2C C3C 1.334(9)
N2C C7C 1.344(10)
N3C C11C 1.375(10)
N3C C10C 1.379(11)
N4C C15C 1.347(9)
N4C C11C 1.349(10)
N5C C8C 1.461(10)
N5C C16C 1.471(11)
N5C C17C 1.480(9)
N6C C26C 1.372(9)
N6C C27C 1.384(10)
N7C C31C 1.336(10)
N7C C27C 1.349(9)
N8C C34C 1.372(10)
N8C C35C 1.386(10)
N9C C39C 1.343(9)
N9C C35C 1.356(10)
N10C C32C 1.476(10)
N10C C40C 1.476(10)
N10C C24C 1.497(9)
C1C C2C 1.514(12)
C3C C4C 1.400(10)
C4C C5C 1.388(12)
C5C C6C 1.395(12)
C6C C7C 1.381(10)
C7C C8C 1.520(11)
C9C C10C 1.525(15)
C11C C12C 1.397(11)
C12C C13C 1.408(15)
C13C C14C 1.367(16)
C14C C15C 1.392(12)
C15C C16C 1.493(12)
C17C C19C 1.493(13)
C18C C19C 1.391(11)
C18C C23C 1.412(11)
C19C C20C 1.404(12)
C20C C21C 1.386(18)
C21C C22C 1.363(18)
C22C C23C 1.387(12)
C23C C24C 1.512(13)
C25C C26C 1.526(11)
C27C C28C 1.409(10)
C28C C29C 1.372(12)
C29C C30C 1.382(12)
C30C C31C 1.388(10)
C31C C32C 1.520(11)
C33C C34C 1.510(14)
C35C C36C 1.390(11)
C36C C37C 1.376(14)
C37C C38C 1.379(16)
C38C C39C 1.384(12)
C39C C40C 1.506(12)
Na1B O16B 1.962(13)
Na1B O15B 2.291(14)
Na1B O14B 2.296(10)
Na1B O13B 2.453(10)
Na1B N11B 2.720(12)
Na1B C43B 3.12(3)
O13B C41B 1.413(14)
O14B C42B 1.428(14)
O15B C43B 1.37(3)
N11B C44B 1.184(13)
C44B C45B 1.410(14)
Na1C O15C 2.06(2)
Na1C O13C 2.328(17)
Na1C O16C 2.34(3)
Na1C O24C 2.385(18)
Na1C O14C 2.490(15)
Na1C N11C 2.707(18)
Na1C Li1A 3.413(16)
O13C C41C 1.350(19)
O14C C42C 1.38(2)
N11C C44C 1.188(13)
C44C C45C 1.402(14)
O15C Li1A 1.67(3)
Li1A O13A 1.87(2)
Li1A O15A 1.966(16)
Li1A O14A 2.40(3)
O13A C41A 1.41(2)
N1D C1D 1.135(12)
C1D C2D 1.462(15)
N2D C3D 1.106(15)
C3D C4D 1.491(18)
N3D C5D 1.130(14)
C5D C6D 1.472(16)
N4D C7D 1.115(14)
C7D C8D 1.469(17)
N5D C9D 1.135(15)
C9D C10D 1.461(17)
N6D C11D 1.107(14)
C11D C12D 1.466(18)
N7D C13D 1.260(14)
C13D C14D 1.355(14)
O1M C1M 1.55(2)

loop_
_geom_hbond_atom_site_label_D
_geom_hbond_atom_site_label_H
_geom_hbond_atom_site_label_A
_geom_hbond_distance_DH
_geom_hbond_distance_HA
_geom_hbond_distance_DA
_geom_hbond_angle_DHA
N1A H1A O9A 0.88 1.91 2.778(8) 170.4
N3A H3A O9A 0.88 1.92 2.787(10) 166.4
N6A H6A O7A 0.88 1.91 2.778(8) 168.7
N8A H8A O7A 0.88 1.89 2.747(10) 165.4
N1B H1B O9B 0.88 1.88 2.734(7) 163.2
N3B H3B O9B 0.88 1.91 2.782(8) 169.6
N6B H6B O7B 0.88 1.96 2.825(7) 168.3
N8B H8B O7B 0.88 1.91 2.780(8) 169.8
N1C H1C O6C 0.88 1.88 2.745(7) 165.2
N3C H3C O6C 0.88 1.91 2.780(8) 169.4
N6C H6C O8C 0.88 1.93 2.793(7) 167.5
N8C H8C O8C 0.88 1.90 2.773(8) 169.1
